data_4073853
loop_
_publ_author_name
'Xiang, Li'
'Wang, Qiuwen'
'Song, Haibin'
'Zi, Guofu'

_publ_section_title
;
 Synthesis, Structural Characterization, and Reactivity of
 Organolanthanides Derived from a New Chiral Ligand,
 (R)-Bis(pyrrol-2-ylmethyleneamino)-1,1&#x2018;-binaphthyl
;
_journal_issue 22
_journal_name_full Organometallics
_journal_page_first 5323
_journal_paper_doi 10.1021/om7006826
_journal_volume 26
_journal_year 2007
_chemical_formula_moiety 'C34 H30 Cl N4 O2 Y'
_chemical_formula_sum 'C34 H30 Cl N4 O2 Y'
_chemical_formula_weight 650.98
_chemical_name_systematic
; 
 ? 
;
_space_group_IT_number 4
_symmetry_cell_setting monoclinic
_symmetry_space_group_name_Hall 'P 2yb'
_symmetry_space_group_name_H-M 'P 1 21 1'
_atom_sites_solution_hydrogens geom
_atom_sites_solution_primary direct
_atom_sites_solution_secondary difmap
_audit_creation_method SHELXL-97
_cell_angle_alpha 90.00
_cell_angle_beta 102.572(5)
_cell_angle_gamma 90.00
_cell_formula_units_Z 8
_cell_length_a 14.6880(11)
_cell_length_b 23.835(2)
_cell_length_c 21.211(2)
_cell_measurement_reflns_used 12879
_cell_measurement_temperature 113(2)
_cell_measurement_theta_max 25.0
_cell_measurement_theta_min 2.6
_cell_volume 7247.7(11)
_computing_cell_refinement CrystalClear
_computing_data_collection CrystalClear
_computing_data_reduction CrystalClear
_computing_publication_material 'CrystalStructure 3.7.0'
_computing_structure_refinement 'SHELXL-97 (Sheldrick, 1997)'
_computing_structure_solution 'SHELXS-97 (Sheldrick, 1990)'
_diffrn_ambient_temperature 113(2)
_diffrn_detector_area_resol_mean 7.31
_diffrn_measured_fraction_theta_full 0.998
_diffrn_measured_fraction_theta_max 0.998
_diffrn_measurement_device_type 'Rigaku Saturn'
_diffrn_measurement_method \w
_diffrn_radiation_monochromator confocal
_diffrn_radiation_source 'rotating anode'
_diffrn_radiation_type MoK\a
_diffrn_radiation_wavelength 0.71070
_diffrn_reflns_av_R_equivalents 0.1026
_diffrn_reflns_av_sigmaI/netI 0.1797
_diffrn_reflns_limit_h_max 17
_diffrn_reflns_limit_h_min -16
_diffrn_reflns_limit_k_max 28
_diffrn_reflns_limit_k_min -28
_diffrn_reflns_limit_l_max 25
_diffrn_reflns_limit_l_min -25
_diffrn_reflns_number 54829
_diffrn_reflns_theta_full 25.00
_diffrn_reflns_theta_max 25.00
_diffrn_reflns_theta_min 1.66
_exptl_absorpt_coefficient_mu 1.714
_exptl_absorpt_correction_T_max 0.7042
_exptl_absorpt_correction_T_min 0.6273
_exptl_absorpt_correction_type multi-scan
_exptl_absorpt_process_details crystalclear
_exptl_crystal_colour yellow
_exptl_crystal_density_diffrn 1.193
_exptl_crystal_density_method 'not measured'
_exptl_crystal_description prism
_exptl_crystal_F_000 2672
_exptl_crystal_size_max 0.30
_exptl_crystal_size_mid 0.28
_exptl_crystal_size_min 0.22
_refine_diff_density_max 1.350
_refine_diff_density_min -0.691
_refine_diff_density_rms 0.115
_refine_ls_abs_structure_details 'Flack H D (1983), Acta Cryst. A39, 876-881'
_refine_ls_abs_structure_Flack 0.035(6)
_refine_ls_extinction_method none
_refine_ls_goodness_of_fit_ref 0.980
_refine_ls_hydrogen_treatment constr
_refine_ls_matrix_type full
_refine_ls_number_parameters 1560
_refine_ls_number_reflns 24906
_refine_ls_number_restraints 269
_refine_ls_restrained_S_all 0.980
_refine_ls_R_factor_all 0.1112
_refine_ls_R_factor_gt 0.0768
_refine_ls_shift/su_max 0.001
_refine_ls_shift/su_mean 0.000
_refine_ls_structure_factor_coef Fsqd
_refine_ls_weighting_details 'calc w=1/[\s^2^(Fo^2^)+(0.0693P)^2^+0.0000P] where P=(Fo^2^+2Fc^2^)/3'
_refine_ls_weighting_scheme calc
_refine_ls_wR_factor_gt 0.1780
_refine_ls_wR_factor_ref 0.2024
_reflns_number_gt 16498
_reflns_number_total 24906
_reflns_threshold_expression >2sigma(I)
_cod_data_source_file om7006826-file002.cif
_cod_data_source_block compound2
_cod_original_cell_volume 7247.8(11)
_cod_database_code 4073853

loop_
_symmetry_equiv_pos_as_xyz
'x, y, z'
'-x, y+1/2, -z'

loop_
_atom_site_label
_atom_site_type_symbol
_atom_site_fract_x
_atom_site_fract_y
_atom_site_fract_z
_atom_site_U_iso_or_equiv
_atom_site_adp_type
_atom_site_occupancy
_atom_site_symmetry_multiplicity
_atom_site_calc_flag
_atom_site_refinement_flags
_atom_site_disorder_assembly
_atom_site_disorder_group
Y1 Y 0.45152(6) 0.37689(4) 0.52617(4) 0.0232(2) Uani 1 1 d . . .
Y2 Y 0.45488(6) 0.44469(4) -0.01370(4) 0.0278(2) Uani 1 1 d . . .
Y3 Y 0.04576(6) -0.00974(4) 0.48034(4) 0.0248(2) Uani 1 1 d . . .
Y4 Y 0.95339(6) 0.31307(4) 0.99029(4) 0.0238(2) Uani 1 1 d . . .
Cl1 Cl 0.37052(17) 0.36574(11) 0.62180(11) 0.0359(6) Uani 1 1 d . . .
Cl2 Cl 0.31294(17) 0.46315(12) -0.10602(12) 0.0418(7) Uani 1 1 d . A .
Cl3 Cl 0.17844(18) 0.00677(11) 0.58083(13) 0.0414(7) Uani 1 1 d . . .
Cl4 Cl 0.88103(16) 0.30432(12) 1.09116(11) 0.0355(6) Uani 1 1 d . . .
N1 N 0.3698(6) 0.3985(4) 0.4144(3) 0.034(2) Uani 1 1 d . . .
N2 N 0.3717(5) 0.2902(3) 0.4844(4) 0.0237(17) Uani 1 1 d . . .
N3 N 0.3957(6) 0.4732(3) 0.5167(4) 0.032(2) Uani 1 1 d . . .
N4 N 0.5506(5) 0.2969(3) 0.5529(4) 0.0279(19) Uani 1 1 d . . .
N5 N 0.4478(5) 0.4132(3) 0.0971(4) 0.0265(18) Uani 1 1 d . A .
N6 N 0.3957(6) 0.5241(3) 0.0374(4) 0.0308(19) Uani 1 1 d D A .
N7 N 0.4019(5) 0.3512(4) -0.0127(4) 0.031(2) Uani 1 1 d U A .
N9 N 0.0764(5) -0.0411(3) 0.3746(3) 0.0239(17) Uani 1 1 d . . .
N10 N 0.1002(5) 0.0741(3) 0.4353(4) 0.0261(18) Uani 1 1 d . . .
N11 N 0.1063(5) -0.1042(3) 0.4856(3) 0.0259(18) Uani 1 1 d . . .
N12 N -0.0505(6) 0.0682(3) 0.4905(4) 0.033(2) Uani 1 1 d . . .
N13 N 0.8667(5) 0.3400(3) 0.8815(4) 0.0265(18) Uani 1 1 d . . .
N14 N 0.8646(5) 0.2297(3) 0.9538(4) 0.0271(18) Uani 1 1 d . . .
N15 N 0.9002(6) 0.4075(3) 0.9866(4) 0.0291(19) Uani 1 1 d . . .
N16 N 1.0508(5) 0.2321(3) 1.0176(4) 0.033(2) Uani 1 1 d . . .
O1 O 0.5727(4) 0.4133(3) 0.4761(3) 0.0351(17) Uani 1 1 d . . .
O2 O 0.5804(4) 0.4201(3) 0.6037(3) 0.0342(17) Uani 1 1 d . . .
O3 O 0.6066(5) 0.4026(3) 0.0301(4) 0.0434(19) Uani 1 1 d . A .
O4 O 0.5317(5) 0.4075(3) -0.0985(3) 0.0420(19) Uani 1 1 d . A .
O5 O -0.1003(4) -0.0502(3) 0.4259(3) 0.0329(16) Uani 1 1 d . . .
O6 O -0.0455(4) -0.0471(3) 0.5541(3) 0.0370(17) Uani 1 1 d . . .
O7 O 1.0654(4) 0.3439(3) 0.9308(3) 0.0374(17) Uani 1 1 d . . .
O8 O 1.0949(4) 0.3514(3) 1.0589(3) 0.0303(16) Uani 1 1 d . . .
C1 C 0.3192(6) 0.3138(5) 0.3499(4) 0.030(2) Uani 1 1 d . . .
C2 C 0.3773(6) 0.3620(4) 0.3623(4) 0.023(2) Uani 1 1 d . . .
C3 C 0.4429(6) 0.3728(4) 0.3255(4) 0.027(2) Uani 1 1 d . . .
H3 H 0.4773 0.4068 0.3316 0.032 Uiso 1 1 calc R . .
C4 C 0.4588(6) 0.3341(4) 0.2793(5) 0.028(2) Uani 1 1 d . . .
H4 H 0.5080 0.3398 0.2574 0.034 Uiso 1 1 calc R . .
C5 C 0.4009(7) 0.2868(4) 0.2660(4) 0.026(2) Uani 1 1 d . . .
C6 C 0.3329(6) 0.2780(4) 0.3019(4) 0.0216(19) Uani 1 1 d . . .
C7 C 0.2751(6) 0.2270(4) 0.2847(4) 0.025(2) Uani 1 1 d . . .
H7 H 0.2273 0.2195 0.3073 0.030 Uiso 1 1 calc R . .
C8 C 0.2873(7) 0.1900(4) 0.2375(5) 0.035(2) Uani 1 1 d . . .
H8 H 0.2472 0.1585 0.2270 0.042 Uiso 1 1 calc R . .
C9 C 0.3605(7) 0.1991(5) 0.2044(4) 0.037(3) Uani 1 1 d . . .
H9 H 0.3711 0.1731 0.1728 0.045 Uiso 1 1 calc R . .
C10 C 0.4165(7) 0.2465(4) 0.2187(4) 0.031(2) Uani 1 1 d . . .
H10 H 0.4657 0.2525 0.1969 0.037 Uiso 1 1 calc R . .
C11 C 0.2468(6) 0.3024(4) 0.3893(4) 0.029(2) Uani 1 1 d . . .
C12 C 0.2731(6) 0.2889(4) 0.4542(4) 0.0209(19) Uani 1 1 d . . .
C13 C 0.2072(7) 0.2716(4) 0.4893(5) 0.033(2) Uani 1 1 d . . .
H13 H 0.2270 0.2620 0.5336 0.039 Uiso 1 1 calc R . .
C14 C 0.1176(7) 0.2688(4) 0.4609(5) 0.032(2) Uani 1 1 d . . .
H14 H 0.0749 0.2554 0.4853 0.039 Uiso 1 1 calc R . .
C15 C 0.0818(6) 0.2853(4) 0.3944(5) 0.029(2) Uani 1 1 d . . .
C16 C 0.1474(6) 0.3045(4) 0.3582(4) 0.025(2) Uani 1 1 d . . .
C17 C 0.1160(6) 0.3210(4) 0.2926(4) 0.026(2) Uani 1 1 d . . .
H17 H 0.1591 0.3336 0.2681 0.031 Uiso 1 1 calc R . .
C18 C 0.0222(8) 0.3183(7) 0.2651(5) 0.066(4) Uani 1 1 d . . .
H18 H 0.0004 0.3298 0.2216 0.079 Uiso 1 1 calc R . .
C19 C -0.0405(8) 0.2993(6) 0.2997(5) 0.051(3) Uani 1 1 d . . .
H19 H -0.1046 0.2964 0.2792 0.061 Uiso 1 1 calc R . .
C20 C -0.0124(6) 0.2846(4) 0.3627(5) 0.036(3) Uani 1 1 d . . .
H20 H -0.0578 0.2735 0.3860 0.043 Uiso 1 1 calc R . .
C21 C 0.3638(6) 0.4517(4) 0.4022(4) 0.028(2) Uani 1 1 d . . .
H21 H 0.3508 0.4644 0.3587 0.034 Uiso 1 1 calc R . .
C22 C 0.3765(6) 0.4914(4) 0.4532(4) 0.023(2) Uani 1 1 d U . .
C23 C 0.3656(7) 0.5511(5) 0.4521(5) 0.042(3) Uani 1 1 d . . .
H23 H 0.3500 0.5743 0.4149 0.051 Uiso 1 1 calc R . .
C24 C 0.3829(7) 0.5686(4) 0.5174(5) 0.040(3) Uani 1 1 d . . .
H24 H 0.3829 0.6059 0.5332 0.049 Uiso 1 1 calc R . .
C25 C 0.4005(6) 0.5180(4) 0.5543(4) 0.027(2) Uani 1 1 d . . .
H25 H 0.4139 0.5166 0.6001 0.032 Uiso 1 1 calc R . .
C26 C 0.4095(7) 0.2444(4) 0.5080(5) 0.038(3) Uani 1 1 d . . .
H26 H 0.3754 0.2102 0.5022 0.045 Uiso 1 1 calc R . .
C27 C 0.5086(7) 0.2454(4) 0.5450(5) 0.033(2) Uani 1 1 d . . .
C28 C 0.5675(7) 0.1998(4) 0.5673(4) 0.031(2) Uani 1 1 d . . .
H28 H 0.5531 0.1609 0.5639 0.038 Uiso 1 1 calc R . .
C29 C 0.6501(7) 0.2247(5) 0.5951(5) 0.041(3) Uani 1 1 d . . .
H29 H 0.7047 0.2054 0.6164 0.049 Uiso 1 1 calc R . .
C30 C 0.6424(7) 0.2834(4) 0.5875(4) 0.030(2) Uani 1 1 d . . .
H30 H 0.6907 0.3097 0.6029 0.036 Uiso 1 1 calc R . .
C31 C 0.6335(6) 0.3758(4) 0.4516(5) 0.029(2) Uani 1 1 d . . .
H31A H 0.6589 0.3949 0.4183 0.044 Uiso 1 1 calc R . .
H31B H 0.5982 0.3426 0.4328 0.044 Uiso 1 1 calc R . .
H31C H 0.6848 0.3641 0.4869 0.044 Uiso 1 1 calc R . .
C32 C 0.6211(7) 0.4601(4) 0.5103(5) 0.034(2) Uani 1 1 d . . .
H32A H 0.5779 0.4923 0.5081 0.041 Uiso 1 1 calc R . .
H32B H 0.6729 0.4715 0.4900 0.041 Uiso 1 1 calc R . .
C33 C 0.6582(7) 0.4450(4) 0.5781(5) 0.037(3) Uani 1 1 d . . .
H33A H 0.6829 0.4787 0.6033 0.045 Uiso 1 1 calc R . .
H33B H 0.7096 0.4175 0.5812 0.045 Uiso 1 1 calc R . .
C34 C 0.6077(7) 0.4073(5) 0.6730(4) 0.046(3) Uani 1 1 d . . .
H34A H 0.6704 0.3910 0.6828 0.068 Uiso 1 1 calc R . .
H34B H 0.5634 0.3805 0.6846 0.068 Uiso 1 1 calc R . .
H34C H 0.6074 0.4419 0.6979 0.068 Uiso 1 1 calc R . .
C35 C 0.4286(7) 0.4912(5) 0.1729(4) 0.038(3) Uani 1 1 d . A .
C36 C 0.4743(6) 0.4457(4) 0.1555(4) 0.028(2) Uani 1 1 d . . .
C37 C 0.5686(6) 0.4320(4) 0.1965(4) 0.024(2) Uani 1 1 d . A .
H37 H 0.6041 0.4019 0.1848 0.028 Uiso 1 1 calc R . .
C38 C 0.6030(8) 0.4627(4) 0.2504(5) 0.038(3) Uani 1 1 d . . .
H38 H 0.6607 0.4527 0.2780 0.046 Uiso 1 1 calc R A .
C39 C 0.5515(7) 0.5104(4) 0.2655(4) 0.031(2) Uani 1 1 d . A .
C40 C 0.4654(6) 0.5241(4) 0.2246(4) 0.029(2) Uani 1 1 d . . .
C41 C 0.4182(7) 0.5707(4) 0.2416(5) 0.035(2) Uani 1 1 d . A .
H41 H 0.3574 0.5788 0.2171 0.042 Uiso 1 1 calc R . .
C42 C 0.4568(6) 0.6059(4) 0.2932(5) 0.037(3) Uani 1 1 d . . .
H42 H 0.4256 0.6394 0.3002 0.044 Uiso 1 1 calc R A .
C43 C 0.5428(9) 0.5913(5) 0.3350(6) 0.056(4) Uani 1 1 d . A .
H43 H 0.5674 0.6132 0.3723 0.067 Uiso 1 1 calc R . .
C44 C 0.5882(7) 0.5462(5) 0.3210(5) 0.042(3) Uani 1 1 d . . .
H44 H 0.6468 0.5371 0.3481 0.050 Uiso 1 1 calc R A .
C45 C 0.3294(6) 0.5009(4) 0.1311(4) 0.024(2) Uani 1 1 d . . .
C46 C 0.3175(6) 0.5203(4) 0.0683(4) 0.0215(19) Uani 1 1 d . A .
C47 C 0.2272(6) 0.5340(4) 0.0317(5) 0.032(2) Uani 1 1 d . . .
H47 H 0.2185 0.5443 -0.0125 0.039 Uiso 1 1 calc R A .
C48 C 0.1537(6) 0.5322(4) 0.0610(4) 0.022(2) Uani 1 1 d U A .
H48 H 0.0945 0.5445 0.0374 0.027 Uiso 1 1 calc R . .
C49 C 0.1611(6) 0.5130(4) 0.1244(4) 0.0202(19) Uani 1 1 d U . .
C50 C 0.2524(5) 0.4941(3) 0.1601(4) 0.0181(18) Uani 1 1 d . A .
C51 C 0.2593(6) 0.4714(4) 0.2221(4) 0.024(2) Uani 1 1 d . . .
H51 H 0.3184 0.4599 0.2465 0.028 Uiso 1 1 calc R A .
C52 C 0.1828(6) 0.4658(4) 0.2476(4) 0.028(2) Uani 1 1 d . A .
H52 H 0.1894 0.4489 0.2889 0.034 Uiso 1 1 calc R . .
C53 C 0.0939(6) 0.4842(5) 0.2150(4) 0.035(2) Uani 1 1 d . . .
H53 H 0.0412 0.4794 0.2336 0.042 Uiso 1 1 calc R A .
C54 C 0.0848(6) 0.5095(4) 0.1549(5) 0.028(2) Uani 1 1 d . A .
H54 H 0.0263 0.5248 0.1341 0.033 Uiso 1 1 calc R . .
C55 C 0.4280(6) 0.3607(4) 0.1030(5) 0.027(2) Uani 1 1 d . . .
H55 H 0.4268 0.3453 0.1441 0.032 Uiso 1 1 calc R A .
C56 C 0.4077(7) 0.3260(4) 0.0451(5) 0.031(2) Uani 1 1 d . A .
C57 C 0.3790(8) 0.2694(4) 0.0378(5) 0.038(3) Uani 1 1 d . . .
H57 H 0.3730 0.2445 0.0717 0.045 Uiso 1 1 calc R A .
C58 C 0.3612(7) 0.2568(5) -0.0268(5) 0.039(3) Uani 1 1 d . A .
H58 H 0.3423 0.2218 -0.0467 0.046 Uiso 1 1 calc R . .
C59 C 0.3779(8) 0.3102(4) -0.0587(5) 0.039(3) Uani 1 1 d . . .
H59 H 0.3727 0.3151 -0.1038 0.047 Uiso 1 1 calc R A .
C60 C 0.4194(15) 0.5756(5) 0.0234(11) 0.040(4) Uani 0.322(9) 1 d PDU A 1
H60A H 0.3902 0.6091 0.0330 0.048 Uiso 0.322(9) 1 calc PR A 1
C61 C 0.4997(12) 0.5726(6) -0.0100(8) 0.038(3) Uani 0.322(9) 1 d PGDU A 1
C62 C 0.5488(14) 0.6179(9) -0.0310(12) 0.048(3) Uani 0.322(9) 1 d PGDU A 1
H62A H 0.5367 0.6567 -0.0265 0.057 Uiso 0.322(9) 1 calc PR A 1
C63 C 0.6193(16) 0.5950(10) -0.0600(11) 0.049(4) Uani 0.322(9) 1 d PGDU A 1
H63A H 0.6625 0.6157 -0.0783 0.059 Uiso 0.322(9) 1 calc PR A 1
C64 C 0.6138(16) 0.5354(11) -0.0569(12) 0.040(3) Uani 0.322(9) 1 d PGDU A 1
H64A H 0.6526 0.5095 -0.0727 0.048 Uiso 0.322(9) 1 calc PR A 1
N8 N 0.5398(14) 0.5216(9) -0.0260(12) 0.032(3) Uani 0.322(9) 1 d PGDU A 1
C60' C 0.4543(7) 0.5638(5) 0.0581(6) 0.038(3) Uani 0.678(9) 1 d PDU A 2
H60B H 0.4469 0.5896 0.0907 0.045 Uiso 0.678(9) 1 calc PR A 2
C61' C 0.5335(6) 0.5653(4) 0.0262(4) 0.034(2) Uani 0.678(9) 1 d PGDU A 2
C62' C 0.6007(7) 0.6050(5) 0.0361(6) 0.051(3) Uani 0.678(9) 1 d PGDU A 2
H62B H 0.6046 0.6362 0.0645 0.061 Uiso 0.678(9) 1 calc PR A 2
C63' C 0.6614(7) 0.5927(5) -0.0014(6) 0.050(3) Uani 0.678(9) 1 d PGDU A 2
H63B H 0.7155 0.6136 -0.0041 0.060 Uiso 0.678(9) 1 calc PR A 2
C64' C 0.6317(7) 0.5453(5) -0.0345(6) 0.041(3) Uani 0.678(9) 1 d PGDU A 2
H64B H 0.6612 0.5271 -0.0645 0.050 Uiso 0.678(9) 1 calc PR A 2
N8' N 0.5526(7) 0.5284(4) -0.0175(6) 0.032(2) Uani 0.678(9) 1 d PGDU A 2
C65 C 0.6834(7) 0.4323(4) 0.0653(5) 0.037(3) Uani 1 1 d . . .
H65A H 0.7113 0.4114 0.1045 0.056 Uiso 1 1 calc R A .
H65B H 0.6628 0.4692 0.0772 0.056 Uiso 1 1 calc R . .
H65C H 0.7298 0.4372 0.0388 0.056 Uiso 1 1 calc R . .
C66 C 0.6314(7) 0.3573(5) -0.0118(6) 0.048(3) Uani 1 1 d . . .
H66A H 0.5894 0.3247 -0.0125 0.058 Uiso 1 1 calc R A .
H66B H 0.6964 0.3448 0.0050 0.058 Uiso 1 1 calc R . .
C67 C 0.6210(7) 0.3811(6) -0.0792(6) 0.052(3) Uani 1 1 d . A .
H67A H 0.6710 0.4088 -0.0798 0.062 Uiso 1 1 calc R . .
H67B H 0.6266 0.3506 -0.1098 0.062 Uiso 1 1 calc R . .
C68 C 0.5114(9) 0.4168(6) -0.1662(6) 0.060(4) Uani 1 1 d . . .
H68A H 0.5658 0.4336 -0.1787 0.090 Uiso 1 1 calc R A .
H68B H 0.4580 0.4422 -0.1779 0.090 Uiso 1 1 calc R . .
H68C H 0.4965 0.3809 -0.1887 0.090 Uiso 1 1 calc R . .
C69 C 0.0718(6) 0.0401(4) 0.3035(4) 0.022(2) Uani 1 1 d . . .
C70 C 0.0371(6) -0.0123(4) 0.3173(4) 0.029(2) Uani 1 1 d . . .
C71 C -0.0453(6) -0.0314(4) 0.2742(4) 0.030(2) Uani 1 1 d . . .
H71 H -0.0690 -0.0675 0.2811 0.036 Uiso 1 1 calc R . .
C72 C -0.0915(7) -0.0004(6) 0.2235(5) 0.052(4) Uani 1 1 d . . .
H72 H -0.1448 -0.0157 0.1951 0.063 Uiso 1 1 calc R . .
C73 C -0.0620(7) 0.0531(5) 0.2129(5) 0.035(3) Uani 1 1 d . . .
C74 C 0.0207(6) 0.0756(4) 0.2529(4) 0.028(2) Uani 1 1 d . . .
C75 C 0.0466(8) 0.1311(5) 0.2437(5) 0.041(3) Uani 1 1 d . . .
H75 H 0.1016 0.1465 0.2699 0.050 Uiso 1 1 calc R . .
C76 C -0.0075(8) 0.1627(5) 0.1970(6) 0.048(3) Uani 1 1 d . . .
H76 H 0.0143 0.1993 0.1904 0.057 Uiso 1 1 calc R . .
C77 C -0.0913(8) 0.1465(5) 0.1581(6) 0.053(3) Uani 1 1 d . . .
H77 H -0.1288 0.1712 0.1281 0.064 Uiso 1 1 calc R . .
C78 C -0.1174(9) 0.0894(6) 0.1663(5) 0.060(4) Uani 1 1 d . . .
H78 H -0.1734 0.0753 0.1398 0.072 Uiso 1 1 calc R . .
C79 C 0.1676(7) 0.0600(4) 0.3416(4) 0.028(2) Uani 1 1 d . . .
C80 C 0.1810(7) 0.0784(5) 0.4055(4) 0.034(2) Uani 1 1 d . . .
C81 C 0.2658(6) 0.0965(4) 0.4407(5) 0.031(2) Uani 1 1 d . . .
H81 H 0.2721 0.1083 0.4842 0.037 Uiso 1 1 calc R . .
C82 C 0.3437(7) 0.0971(4) 0.4113(5) 0.033(2) Uani 1 1 d . . .
H82 H 0.4024 0.1099 0.4350 0.040 Uiso 1 1 calc R . .
C83 C 0.3346(6) 0.0786(4) 0.3464(4) 0.028(2) Uani 1 1 d . . .
C84 C 0.2460(6) 0.0601(4) 0.3117(4) 0.024(2) Uani 1 1 d . . .
C85 C 0.2399(7) 0.0399(4) 0.2482(4) 0.031(2) Uani 1 1 d . . .
H85 H 0.1822 0.0256 0.2245 0.037 Uiso 1 1 calc R . .
C86 C 0.3151(7) 0.0405(5) 0.2207(5) 0.043(3) Uani 1 1 d . . .
H86 H 0.3094 0.0267 0.1780 0.052 Uiso 1 1 calc R . .
C87 C 0.4024(6) 0.0615(4) 0.2553(5) 0.031(2) Uani 1 1 d . . .
H87 H 0.4544 0.0633 0.2355 0.038 Uiso 1 1 calc R . .
C88 C 0.4098(7) 0.0785(4) 0.3159(5) 0.035(2) Uani 1 1 d . . .
H88 H 0.4688 0.0911 0.3394 0.042 Uiso 1 1 calc R . .
C89 C 0.0890(6) -0.0962(4) 0.3708(5) 0.029(2) Uani 1 1 d . . .
H89 H 0.0844 -0.1140 0.3301 0.035 Uiso 1 1 calc R . .
C90 C 0.1092(6) -0.1275(4) 0.4281(4) 0.0210(19) Uani 1 1 d . . .
C91 C 0.1356(7) -0.1861(5) 0.4378(6) 0.042(3) Uani 1 1 d . . .
H91 H 0.1427 -0.2131 0.4062 0.050 Uiso 1 1 calc R . .
C92 C 0.1485(7) -0.1938(5) 0.5058(5) 0.043(3) Uani 1 1 d . . .
H92 H 0.1689 -0.2273 0.5289 0.051 Uiso 1 1 calc R . .
C93 C 0.1262(6) -0.1442(4) 0.5323(5) 0.029(2) Uani 1 1 d . . .
H93 H 0.1251 -0.1387 0.5765 0.035 Uiso 1 1 calc R . .
C94 C 0.0647(9) 0.1183(6) 0.4476(6) 0.058(4) Uani 1 1 d . . .
H94 H 0.0930 0.1528 0.4402 0.069 Uiso 1 1 calc R . .
C95 C -0.0209(8) 0.1193(5) 0.4737(7) 0.056(4) Uani 1 1 d . . .
C96 C -0.0682(11) 0.1637(6) 0.4955(9) 0.092(6) Uani 1 1 d . . .
H96 H -0.0523 0.2024 0.4971 0.110 Uiso 1 1 calc R . .
C97 C -0.1440(8) 0.1385(5) 0.5143(6) 0.054(3) Uani 1 1 d . . .
H97 H -0.1957 0.1569 0.5255 0.065 Uiso 1 1 calc R . .
C98 C -0.1283(7) 0.0801(5) 0.5134(5) 0.043(3) Uani 1 1 d . . .
H98 H -0.1669 0.0527 0.5269 0.051 Uiso 1 1 calc R . .
C99 C -0.1789(7) -0.0214(6) 0.3879(5) 0.053(4) Uani 1 1 d . . .
H99A H -0.2232 -0.0489 0.3642 0.079 Uiso 1 1 calc R . .
H99B H -0.1579 0.0035 0.3571 0.079 Uiso 1 1 calc R . .
H99C H -0.2094 0.0008 0.4162 0.079 Uiso 1 1 calc R . .
C100 C -0.1220(9) -0.1003(6) 0.4627(5) 0.062(4) Uani 1 1 d U . .
H10A H -0.0710 -0.1282 0.4686 0.074 Uiso 1 1 calc R . .
H10B H -0.1810 -0.1183 0.4404 0.074 Uiso 1 1 calc R . .
C101 C -0.1315(7) -0.0735(5) 0.5308(5) 0.039(3) Uani 1 1 d . . .
H10C H -0.1833 -0.0461 0.5247 0.047 Uiso 1 1 calc R . .
H10D H -0.1427 -0.1031 0.5610 0.047 Uiso 1 1 calc R . .
C102 C -0.0327(9) -0.0323(5) 0.6229(5) 0.051(3) Uani 1 1 d . . .
H10E H -0.0789 -0.0040 0.6281 0.076 Uiso 1 1 calc R . .
H10F H 0.0302 -0.0172 0.6386 0.076 Uiso 1 1 calc R . .
H10G H -0.0408 -0.0659 0.6477 0.076 Uiso 1 1 calc R . .
C103 C 0.8187(7) 0.2565(4) 0.8175(4) 0.029(2) Uani 1 1 d . . .
C104 C 0.8677(7) 0.3029(4) 0.8261(4) 0.028(2) Uani 1 1 d . . .
C105 C 0.9290(6) 0.3188(5) 0.7847(5) 0.035(2) Uani 1 1 d . . .
H105 H 0.9610 0.3537 0.7902 0.042 Uiso 1 1 calc R . .
C106 C 0.9399(7) 0.2824(5) 0.7375(4) 0.034(2) Uani 1 1 d . . .
H106 H 0.9769 0.2931 0.7079 0.041 Uiso 1 1 calc R . .
C107 C 0.8971(6) 0.2293(4) 0.7319(4) 0.030(2) Uani 1 1 d . . .
C108 C 0.8308(6) 0.2159(4) 0.7722(4) 0.024(2) Uani 1 1 d . . .
C109 C 0.7902(7) 0.1608(4) 0.7678(5) 0.034(2) Uani 1 1 d . . .
H109 H 0.7506 0.1504 0.7957 0.041 Uiso 1 1 calc R . .
C110 C 0.8090(7) 0.1228(5) 0.7224(5) 0.042(3) Uani 1 1 d . . .
H110 H 0.7801 0.0870 0.7191 0.051 Uiso 1 1 calc R . .
C111 C 0.8684(8) 0.1356(5) 0.6821(5) 0.043(3) Uani 1 1 d . . .
H111 H 0.8785 0.1089 0.6511 0.051 Uiso 1 1 calc R . .
C112 C 0.9130(8) 0.1867(5) 0.6865(5) 0.042(3) Uani 1 1 d . . .
H112 H 0.9550 0.1943 0.6592 0.050 Uiso 1 1 calc R . .
C113 C 0.7427(6) 0.2441(4) 0.8549(5) 0.023(2) Uani 1 1 d . . .
C114 C 0.7683(6) 0.2297(4) 0.9200(5) 0.030(2) Uani 1 1 d . . .
C115 C 0.6959(7) 0.2153(4) 0.9535(4) 0.030(2) Uani 1 1 d . . .
H115 H 0.7126 0.2055 0.9979 0.036 Uiso 1 1 calc R . .
C116 C 0.6073(8) 0.2155(5) 0.9241(5) 0.041(3) Uani 1 1 d . . .
H116 H 0.5619 0.2034 0.9469 0.049 Uiso 1 1 calc R . .
C117 C 0.5778(7) 0.2332(4) 0.8592(5) 0.032(2) Uani 1 1 d . . .
C118 C 0.6476(7) 0.2456(4) 0.8248(4) 0.028(2) Uani 1 1 d . . .
C119 C 0.6172(7) 0.2623(4) 0.7569(5) 0.031(2) Uani 1 1 d . . .
H119 H 0.6626 0.2729 0.7333 0.038 Uiso 1 1 calc R . .
C120 C 0.5265(7) 0.2629(6) 0.7275(5) 0.051(3) Uani 1 1 d . . .
H120 H 0.5087 0.2733 0.6833 0.061 Uiso 1 1 calc R . .
C121 C 0.4573(7) 0.2482(5) 0.7616(5) 0.044(3) Uani 1 1 d . . .
H121 H 0.3937 0.2471 0.7394 0.052 Uiso 1 1 calc R . .
C122 C 0.4799(8) 0.2361(5) 0.8240(5) 0.045(3) Uani 1 1 d . . .
H122 H 0.4317 0.2292 0.8465 0.054 Uiso 1 1 calc R . .
C123 C 0.8557(6) 0.3961(4) 0.8711(5) 0.030(2) Uani 1 1 d . . .
H123 H 0.8393 0.4115 0.8288 0.036 Uiso 1 1 calc R . .
C124 C 0.8702(7) 0.4305(4) 0.9276(4) 0.025(2) Uani 1 1 d . . .
C125 C 0.8655(7) 0.4884(4) 0.9321(5) 0.034(2) Uani 1 1 d . . .
H125 H 0.8516 0.5143 0.8973 0.040 Uiso 1 1 calc R . .
C126 C 0.8854(7) 0.5011(4) 0.9987(5) 0.037(3) Uani 1 1 d . . .
H126 H 0.8842 0.5372 1.0175 0.044 Uiso 1 1 calc R . .
C127 C 0.9069(6) 0.4516(5) 1.0310(5) 0.034(2) Uani 1 1 d U . .
H127 H 0.9239 0.4477 1.0766 0.040 Uiso 1 1 calc R . .
C128 C 0.9018(7) 0.1840(5) 0.9818(4) 0.031(2) Uani 1 1 d . . .
H128 H 0.8647 0.1512 0.9809 0.037 Uiso 1 1 calc R . .
C129 C 0.9933(6) 0.1828(4) 1.0124(5) 0.028(2) Uani 1 1 d . . .
C130 C 1.0473(8) 0.1383(4) 1.0473(5) 0.038(3) Uani 1 1 d . . .
H130 H 1.0256 0.1016 1.0535 0.045 Uiso 1 1 calc R . .
C131 C 1.1387(7) 0.1587(4) 1.0708(5) 0.035(2) Uani 1 1 d . . .
H131 H 1.1907 0.1386 1.0948 0.043 Uiso 1 1 calc R . .
C132 C 1.1360(7) 0.2170(4) 1.0504(5) 0.036(3) Uani 1 1 d . . .
H132 H 1.1883 0.2415 1.0592 0.043 Uiso 1 1 calc R . .
C133 C 1.1209(9) 0.3012(6) 0.9032(6) 0.065(4) Uani 1 1 d . . .
H13A H 1.1274 0.3133 0.8603 0.097 Uiso 1 1 calc R . .
H13B H 1.0887 0.2649 0.8998 0.097 Uiso 1 1 calc R . .
H13C H 1.1828 0.2975 0.9316 0.097 Uiso 1 1 calc R . .
C134 C 1.1207(9) 0.3911(6) 0.9619(6) 0.060(4) Uani 1 1 d . . .
H13D H 1.0798 0.4241 0.9619 0.072 Uiso 1 1 calc R . .
H13E H 1.1684 0.4010 0.9372 0.072 Uiso 1 1 calc R . .
C135 C 1.1671(6) 0.3770(5) 1.0289(5) 0.042(3) Uani 1 1 d . . .
H13F H 1.1928 0.4113 1.0528 0.050 Uiso 1 1 calc R . .
H13G H 1.2188 0.3503 1.0294 0.050 Uiso 1 1 calc R . .
C136 C 1.1279(8) 0.3421(5) 1.1269(5) 0.047(3) Uani 1 1 d . . .
H13H H 1.1759 0.3128 1.1338 0.070 Uiso 1 1 calc R . .
H13I H 1.0758 0.3301 1.1458 0.070 Uiso 1 1 calc R . .
H13J H 1.1544 0.3769 1.1477 0.070 Uiso 1 1 calc R . .

loop_
_atom_site_aniso_label
_atom_site_aniso_U_11
_atom_site_aniso_U_22
_atom_site_aniso_U_33
_atom_site_aniso_U_23
_atom_site_aniso_U_13
_atom_site_aniso_U_12
Y1 0.0206(5) 0.0231(5) 0.0270(5) 0.0009(4) 0.0081(4) 0.0004(4)
Y2 0.0213(5) 0.0337(6) 0.0309(5) -0.0051(4) 0.0110(4) -0.0023(4)
Y3 0.0209(5) 0.0257(5) 0.0287(5) -0.0012(4) 0.0074(4) -0.0010(4)
Y4 0.0207(5) 0.0241(5) 0.0284(5) -0.0021(4) 0.0092(4) -0.0026(4)
Cl1 0.0351(14) 0.0452(17) 0.0304(12) 0.0051(11) 0.0136(11) -0.0013(12)
Cl2 0.0313(14) 0.0586(19) 0.0350(13) -0.0004(12) 0.0059(11) 0.0018(12)
Cl3 0.0314(14) 0.0461(17) 0.0424(14) -0.0075(12) -0.0014(12) -0.0041(12)
Cl4 0.0318(13) 0.0473(17) 0.0310(12) 0.0035(11) 0.0149(10) -0.0017(12)
N1 0.036(5) 0.049(6) 0.018(4) 0.003(4) 0.009(4) -0.018(4)
N2 0.015(4) 0.024(4) 0.035(4) 0.007(3) 0.011(3) 0.001(3)
N3 0.052(5) 0.020(5) 0.024(4) -0.008(3) 0.005(4) -0.014(4)
N4 0.015(4) 0.029(5) 0.039(4) 0.005(4) 0.002(3) 0.014(3)
N5 0.007(4) 0.034(5) 0.038(5) 0.006(4) 0.002(3) 0.003(3)
N6 0.053(5) 0.007(4) 0.039(5) 0.006(3) 0.024(4) 0.011(4)
N7 0.008(4) 0.049(5) 0.040(4) -0.013(4) 0.013(3) -0.009(3)
N9 0.021(4) 0.017(4) 0.032(4) 0.003(3) 0.002(3) 0.006(3)
N10 0.025(4) 0.024(5) 0.031(4) -0.008(3) 0.009(3) 0.002(4)
N11 0.014(4) 0.039(5) 0.030(4) 0.001(4) 0.015(3) -0.008(3)
N12 0.035(5) 0.024(5) 0.046(5) -0.011(4) 0.025(4) -0.002(4)
N13 0.030(4) 0.020(4) 0.033(4) 0.011(3) 0.014(4) 0.002(3)
N14 0.022(4) 0.024(5) 0.033(4) -0.003(4) 0.001(3) -0.012(4)
N15 0.037(5) 0.018(4) 0.034(4) -0.006(4) 0.011(4) 0.001(4)
N16 0.025(5) 0.025(5) 0.047(5) 0.000(4) 0.002(4) -0.002(4)
O1 0.023(4) 0.051(5) 0.031(4) -0.006(3) 0.005(3) -0.004(3)
O2 0.025(4) 0.041(4) 0.035(4) -0.008(3) 0.002(3) 0.003(3)
O3 0.036(4) 0.032(4) 0.068(5) -0.001(4) 0.023(4) 0.009(3)
O4 0.055(5) 0.042(5) 0.039(4) -0.010(3) 0.034(4) -0.003(4)
O5 0.027(4) 0.037(4) 0.034(4) -0.007(3) 0.007(3) -0.003(3)
O6 0.025(4) 0.049(5) 0.042(4) -0.001(4) 0.019(3) -0.008(3)
O7 0.028(4) 0.046(5) 0.045(4) -0.005(4) 0.024(3) -0.013(3)
O8 0.010(3) 0.046(4) 0.034(4) -0.009(3) 0.003(3) -0.001(3)
C1 0.021(5) 0.051(7) 0.019(4) -0.005(5) 0.004(4) -0.013(5)
C2 0.024(5) 0.019(5) 0.027(5) 0.003(4) 0.007(4) -0.001(4)
C3 0.022(5) 0.024(5) 0.036(5) -0.003(4) 0.012(4) -0.010(4)
C4 0.027(5) 0.018(5) 0.042(6) -0.006(4) 0.016(4) -0.017(4)
C5 0.038(6) 0.022(5) 0.018(4) 0.002(4) 0.003(4) -0.010(4)
C6 0.017(5) 0.023(5) 0.023(4) -0.002(4) 0.000(4) 0.001(4)
C7 0.029(5) 0.015(5) 0.030(5) -0.004(4) 0.006(4) -0.007(4)
C8 0.049(7) 0.027(6) 0.034(5) -0.004(4) 0.018(5) -0.005(5)
C9 0.047(7) 0.041(7) 0.023(5) 0.006(5) 0.007(5) -0.018(5)
C10 0.046(6) 0.019(5) 0.033(5) -0.001(4) 0.021(5) 0.007(5)
C11 0.025(5) 0.022(6) 0.038(5) 0.014(4) 0.002(4) -0.012(4)
C12 0.017(4) 0.019(5) 0.025(4) -0.004(4) 0.000(4) -0.007(4)
C13 0.030(6) 0.045(7) 0.028(5) 0.006(4) 0.015(4) 0.015(5)
C14 0.029(6) 0.039(6) 0.037(5) -0.012(5) 0.027(5) -0.025(5)
C15 0.022(5) 0.023(5) 0.045(6) -0.004(4) 0.015(4) -0.007(4)
C16 0.023(5) 0.018(5) 0.038(5) -0.017(4) 0.014(4) -0.001(4)
C17 0.014(4) 0.040(6) 0.025(5) 0.004(4) 0.007(4) 0.002(4)
C18 0.051(8) 0.116(13) 0.026(6) -0.027(7) -0.002(5) 0.018(8)
C19 0.029(6) 0.085(10) 0.037(6) -0.010(6) 0.001(5) -0.009(6)
C20 0.014(5) 0.033(6) 0.063(7) -0.018(5) 0.013(5) 0.008(4)
C21 0.036(5) 0.029(6) 0.020(4) 0.009(4) 0.009(4) -0.002(5)
C22 0.011(3) 0.031(4) 0.031(4) -0.004(3) 0.012(3) 0.007(3)
C23 0.043(7) 0.049(7) 0.033(6) 0.000(5) 0.006(5) -0.004(6)
C24 0.047(7) 0.025(6) 0.040(6) -0.008(5) -0.012(5) -0.006(5)
C25 0.019(5) 0.038(6) 0.021(4) -0.004(4) 0.000(4) -0.006(4)
C26 0.040(6) 0.023(6) 0.052(7) -0.001(5) 0.015(5) -0.019(5)
C27 0.030(6) 0.014(5) 0.059(7) 0.013(5) 0.020(5) 0.013(4)
C28 0.051(7) 0.010(5) 0.032(5) 0.007(4) 0.004(5) 0.003(5)
C29 0.033(6) 0.061(8) 0.030(5) 0.001(5) 0.008(5) 0.003(5)
C30 0.050(6) 0.014(5) 0.020(5) -0.002(4) -0.007(4) 0.019(4)
C31 0.036(5) 0.006(4) 0.052(6) -0.012(4) 0.023(5) -0.008(4)
C32 0.027(5) 0.025(6) 0.048(6) -0.003(5) 0.002(5) -0.009(4)
C33 0.034(6) 0.015(5) 0.063(7) -0.006(5) 0.011(5) -0.020(5)
C34 0.033(6) 0.072(9) 0.028(5) -0.018(5) -0.001(5) -0.027(6)
C35 0.044(6) 0.047(7) 0.029(5) 0.007(5) 0.021(5) -0.004(6)
C36 0.036(5) 0.026(5) 0.027(5) 0.013(4) 0.017(4) 0.015(5)
C37 0.024(5) 0.018(5) 0.030(5) -0.004(4) 0.008(4) -0.002(4)
C38 0.048(7) 0.027(6) 0.040(6) 0.003(5) 0.010(5) -0.006(5)
C39 0.036(6) 0.032(6) 0.026(5) 0.001(4) 0.010(4) -0.002(5)
C40 0.025(5) 0.023(5) 0.035(5) -0.003(4) 0.000(4) -0.009(4)
C41 0.036(6) 0.015(5) 0.057(7) 0.008(5) 0.014(5) 0.005(4)
C42 0.016(5) 0.033(6) 0.056(7) -0.018(5) -0.002(5) 0.010(4)
C43 0.070(9) 0.037(7) 0.050(7) -0.020(6) -0.011(6) -0.017(6)
C44 0.018(5) 0.058(8) 0.049(7) -0.007(6) 0.006(5) 0.004(5)
C45 0.022(5) 0.020(5) 0.035(5) -0.008(4) 0.019(4) 0.003(4)
C46 0.015(4) 0.023(5) 0.028(5) -0.005(4) 0.007(4) 0.005(4)
C47 0.018(5) 0.043(7) 0.035(5) 0.007(5) 0.004(4) 0.013(4)
C48 0.007(4) 0.037(5) 0.022(4) 0.008(4) 0.002(3) 0.011(4)
C49 0.020(4) 0.015(4) 0.024(3) 0.001(3) 0.000(3) 0.013(3)
C50 0.008(4) 0.013(4) 0.028(4) 0.001(4) -0.006(3) -0.003(3)
C51 0.025(5) 0.011(4) 0.035(5) -0.004(4) 0.006(4) -0.003(4)
C52 0.028(5) 0.027(5) 0.029(5) 0.001(4) 0.007(4) -0.003(4)
C53 0.013(5) 0.062(7) 0.028(5) -0.017(5) 0.002(4) -0.001(5)
C54 0.021(5) 0.016(5) 0.046(6) -0.003(4) 0.008(4) 0.010(4)
C55 0.016(5) 0.033(6) 0.035(5) 0.005(4) 0.012(4) -0.001(4)
C56 0.024(5) 0.040(7) 0.029(5) 0.001(4) 0.004(4) -0.006(4)
C57 0.053(7) 0.026(6) 0.036(6) -0.005(5) 0.013(5) -0.009(5)
C58 0.036(6) 0.038(7) 0.044(6) 0.004(5) 0.015(5) -0.001(5)
C59 0.066(7) 0.018(5) 0.034(5) -0.005(5) 0.013(5) -0.006(5)
C60 0.040(6) 0.034(6) 0.045(6) 0.005(5) 0.009(5) 0.000(5)
C61 0.039(5) 0.032(5) 0.045(5) 0.004(5) 0.013(4) -0.003(4)
C62 0.046(5) 0.043(5) 0.056(5) -0.001(5) 0.014(5) 0.000(5)
C63 0.049(5) 0.045(5) 0.054(5) 0.000(5) 0.015(5) -0.002(5)
C64 0.041(5) 0.037(5) 0.043(6) 0.000(5) 0.014(5) -0.006(5)
N8 0.033(5) 0.028(5) 0.039(5) 0.003(4) 0.014(4) -0.002(4)
C60' 0.037(6) 0.036(6) 0.042(6) 0.009(5) 0.011(5) 0.003(5)
C61' 0.036(4) 0.026(4) 0.041(4) 0.008(4) 0.014(4) -0.001(4)
C62' 0.048(5) 0.043(5) 0.063(5) -0.006(5) 0.013(5) 0.000(5)
C63' 0.044(5) 0.047(5) 0.061(5) 0.001(4) 0.014(4) -0.002(4)
C64' 0.042(5) 0.040(5) 0.046(5) 0.003(4) 0.017(4) 0.001(4)
N8' 0.036(4) 0.024(4) 0.040(4) 0.007(4) 0.017(4) -0.003(4)
C65 0.022(5) 0.042(7) 0.047(6) 0.004(5) 0.006(5) -0.016(5)
C66 0.014(5) 0.043(7) 0.096(10) -0.003(7) 0.030(6) 0.008(5)
C67 0.033(6) 0.055(8) 0.072(8) -0.026(7) 0.023(6) -0.007(6)
C68 0.064(9) 0.069(10) 0.051(7) -0.005(7) 0.024(7) -0.007(7)
C69 0.013(4) 0.037(6) 0.016(4) 0.008(4) 0.005(3) 0.005(4)
C70 0.029(5) 0.038(6) 0.022(4) -0.004(4) 0.011(4) 0.007(5)
C71 0.034(6) 0.027(6) 0.031(5) -0.008(4) 0.011(4) -0.009(4)
C72 0.019(5) 0.116(12) 0.018(5) -0.006(6) -0.005(4) -0.014(6)
C73 0.023(5) 0.050(7) 0.029(5) 0.012(5) -0.003(4) -0.018(5)
C74 0.021(5) 0.035(6) 0.032(5) -0.011(4) 0.013(4) -0.005(4)
C75 0.045(7) 0.048(7) 0.031(6) 0.006(5) 0.008(5) 0.010(6)
C76 0.052(8) 0.043(7) 0.057(7) -0.002(6) 0.030(6) -0.016(6)
C77 0.050(8) 0.046(8) 0.058(7) 0.038(6) -0.001(6) 0.009(6)
C78 0.053(8) 0.095(11) 0.027(6) -0.001(6) -0.005(5) 0.027(8)
C79 0.036(6) 0.019(5) 0.029(5) 0.008(4) 0.007(4) -0.009(4)
C80 0.029(6) 0.047(7) 0.026(5) 0.013(5) 0.007(4) -0.008(5)
C81 0.026(5) 0.030(6) 0.039(6) 0.006(4) 0.009(4) -0.004(4)
C82 0.029(6) 0.033(6) 0.036(5) -0.002(5) 0.001(4) -0.013(5)
C83 0.024(5) 0.029(6) 0.030(5) -0.003(4) 0.004(4) -0.011(4)
C84 0.031(5) 0.009(5) 0.033(5) 0.007(4) 0.010(4) 0.010(4)
C85 0.031(5) 0.038(6) 0.026(5) -0.007(4) 0.013(4) -0.005(5)
C86 0.039(6) 0.070(9) 0.026(5) -0.009(5) 0.022(5) 0.012(6)
C87 0.020(5) 0.030(6) 0.046(6) 0.009(5) 0.013(5) 0.001(4)
C88 0.020(5) 0.039(6) 0.047(6) -0.001(5) 0.010(5) -0.003(4)
C89 0.027(5) 0.026(5) 0.033(5) -0.006(4) 0.003(4) -0.011(4)
C90 0.021(5) 0.014(5) 0.028(5) -0.012(4) 0.006(4) -0.011(4)
C91 0.031(6) 0.028(6) 0.068(8) -0.012(6) 0.012(5) 0.006(5)
C92 0.036(6) 0.034(7) 0.062(7) 0.014(6) 0.021(6) 0.005(5)
C93 0.026(5) 0.018(5) 0.042(6) -0.003(4) 0.006(4) -0.011(4)
C94 0.066(9) 0.041(8) 0.075(9) 0.014(7) 0.034(7) -0.016(7)
C95 0.054(8) 0.026(6) 0.108(11) 0.009(6) 0.064(8) 0.005(6)
C96 0.098(12) 0.042(9) 0.166(16) -0.001(10) 0.098(12) -0.006(8)
C97 0.052(7) 0.032(7) 0.094(10) 0.011(6) 0.050(7) 0.017(6)
C98 0.031(6) 0.052(8) 0.049(7) -0.007(6) 0.019(5) 0.002(5)
C99 0.019(5) 0.105(11) 0.031(6) 0.003(6) -0.001(4) -0.018(6)
C100 0.068(7) 0.082(8) 0.045(6) -0.011(5) 0.034(5) -0.060(6)
C101 0.034(6) 0.044(7) 0.036(6) 0.023(5) 0.001(5) -0.006(5)
C102 0.072(8) 0.037(7) 0.047(7) 0.001(5) 0.022(6) 0.007(6)
C103 0.030(5) 0.037(6) 0.024(5) -0.002(4) 0.015(4) 0.005(5)
C104 0.039(6) 0.024(6) 0.025(5) 0.007(4) 0.013(4) -0.003(5)
C105 0.022(5) 0.045(7) 0.036(5) 0.009(5) 0.006(4) -0.005(5)
C106 0.028(5) 0.051(7) 0.024(5) -0.007(5) 0.008(4) -0.012(5)
C107 0.021(5) 0.048(7) 0.017(4) -0.003(4) -0.002(4) 0.017(5)
C108 0.018(5) 0.040(6) 0.015(4) 0.002(4) 0.006(4) 0.001(4)
C109 0.033(6) 0.024(6) 0.042(6) -0.003(5) -0.002(5) 0.010(5)
C110 0.042(7) 0.031(6) 0.057(7) -0.008(5) 0.017(6) 0.006(5)
C111 0.049(7) 0.045(7) 0.034(6) -0.001(5) 0.007(5) 0.023(6)
C112 0.049(7) 0.047(8) 0.030(5) -0.003(5) 0.013(5) 0.014(6)
C113 0.015(5) 0.013(5) 0.044(6) 0.017(4) 0.012(4) 0.003(4)
C114 0.024(5) 0.026(6) 0.038(6) -0.008(4) 0.001(4) -0.006(4)
C115 0.029(6) 0.038(6) 0.025(5) -0.003(4) 0.008(4) -0.014(5)
C116 0.043(7) 0.048(7) 0.040(6) 0.022(5) 0.025(5) 0.018(5)
C117 0.038(6) 0.024(6) 0.033(5) 0.001(4) 0.003(5) 0.005(5)
C118 0.041(6) 0.010(5) 0.029(5) -0.004(4) 0.003(4) -0.007(4)
C119 0.034(6) 0.030(6) 0.035(5) 0.002(4) 0.017(5) 0.011(5)
C120 0.019(6) 0.096(11) 0.037(6) 0.010(6) 0.008(5) 0.011(6)
C121 0.012(5) 0.070(9) 0.042(6) -0.008(6) -0.009(5) -0.013(5)
C122 0.041(7) 0.060(8) 0.042(6) -0.003(6) 0.027(5) -0.006(6)
C123 0.028(5) 0.035(6) 0.033(5) 0.004(4) 0.021(4) -0.002(4)
C124 0.040(6) 0.011(5) 0.024(5) 0.003(4) 0.004(4) -0.008(4)
C125 0.035(6) 0.022(5) 0.035(5) 0.006(5) -0.010(4) -0.001(5)
C126 0.039(6) 0.029(6) 0.046(6) 0.001(5) 0.018(5) -0.002(5)
C127 0.009(4) 0.045(6) 0.049(5) -0.010(5) 0.012(4) -0.009(4)
C128 0.026(6) 0.039(6) 0.031(5) -0.007(5) 0.012(4) 0.006(5)
C129 0.022(5) 0.026(6) 0.037(5) 0.003(4) 0.005(4) -0.010(4)
C130 0.051(7) 0.028(6) 0.042(6) -0.006(5) 0.029(5) -0.018(5)
C131 0.025(6) 0.036(6) 0.039(6) 0.003(5) -0.004(5) 0.012(5)
C132 0.024(5) 0.031(6) 0.051(6) -0.013(5) 0.007(5) -0.006(5)
C133 0.064(9) 0.079(10) 0.064(8) -0.018(7) 0.041(7) 0.024(8)
C134 0.051(8) 0.071(10) 0.059(8) 0.007(7) 0.010(6) -0.034(7)
C135 0.017(5) 0.031(6) 0.074(8) -0.001(6) 0.002(5) -0.006(5)
C136 0.047(7) 0.052(8) 0.040(6) -0.008(6) 0.006(5) -0.021(6)

loop_
_atom_type_symbol
_atom_type_description
_atom_type_scat_dispersion_real
_atom_type_scat_dispersion_imag
_atom_type_scat_source
C C 0.0033 0.0016 'International Tables Vol C Tables 4.2.6.8 and 6.1.1.4'
H H 0.0000 0.0000 'International Tables Vol C Tables 4.2.6.8 and 6.1.1.4'
N N 0.0061 0.0033 'International Tables Vol C Tables 4.2.6.8 and 6.1.1.4'
O O 0.0106 0.0060 'International Tables Vol C Tables 4.2.6.8 and 6.1.1.4'
Cl Cl 0.1484 0.1585 'International Tables Vol C Tables 4.2.6.8 and 6.1.1.4'
Y Y -2.7962 3.5667 'International Tables Vol C Tables 4.2.6.8 and 6.1.1.4'

loop_
_geom_angle_atom_site_label_1
_geom_angle_atom_site_label_2
_geom_angle_atom_site_label_3
_geom_angle
N4 Y1 O1 85.6(3)
N4 Y1 N3 161.7(3)
O1 Y1 N3 83.8(3)
N4 Y1 N2 68.3(3)
O1 Y1 N2 119.0(2)
N3 Y1 N2 129.9(3)
N4 Y1 O2 80.5(3)
O1 Y1 O2 67.0(2)
N3 Y1 O2 81.7(2)
N2 Y1 O2 147.0(2)
N4 Y1 N1 122.5(3)
O1 Y1 N1 75.8(2)
N3 Y1 N1 68.8(3)
N2 Y1 N1 74.6(3)
O2 Y1 N1 134.5(3)
N4 Y1 Cl1 95.3(2)
O1 Y1 Cl1 152.89(16)
N3 Y1 Cl1 87.5(2)
N2 Y1 Cl1 86.04(18)
O2 Y1 Cl1 86.38(17)
N1 Y1 Cl1 124.48(19)
N8 Y2 N7 162.9(4)
N8 Y2 N6 71.4(4)
N7 Y2 N6 125.4(3)
N8 Y2 O3 84.1(6)
N7 Y2 O3 83.3(3)
N6 Y2 O3 122.4(3)
N8 Y2 N8' 4.7(8)
N7 Y2 N8' 163.3(3)
N6 Y2 N8' 69.7(3)
O3 Y2 N8' 81.7(3)
N8 Y2 O4 81.8(5)
N7 Y2 O4 82.7(3)
N6 Y2 O4 149.6(2)
O3 Y2 O4 66.9(3)
N8' Y2 O4 84.6(3)
N8 Y2 N5 119.3(7)
N7 Y2 N5 68.0(3)
N6 Y2 N5 73.8(3)
O3 Y2 N5 74.8(2)
N8' Y2 N5 114.7(3)
O4 Y2 N5 134.0(3)
N8 Y2 Cl2 98.6(7)
N7 Y2 Cl2 87.4(2)
N6 Y2 Cl2 84.1(2)
O3 Y2 Cl2 152.21(19)
N8' Y2 Cl2 102.6(3)
O4 Y2 Cl2 86.03(19)
N5 Y2 Cl2 125.27(17)
N12 Y3 O5 82.6(3)
N12 Y3 N11 161.2(2)
O5 Y3 N11 85.9(2)
N12 Y3 N10 69.2(3)
O5 Y3 N10 118.5(2)
N11 Y3 N10 129.6(2)
N12 Y3 O6 78.8(3)
O5 Y3 O6 66.7(2)
N11 Y3 O6 83.0(2)
N10 Y3 O6 145.9(2)
N12 Y3 N9 122.9(3)
O5 Y3 N9 76.4(2)
N11 Y3 N9 68.0(2)
N10 Y3 N9 75.7(2)
O6 Y3 N9 134.3(2)
N12 Y3 Cl3 99.4(2)
O5 Y3 Cl3 152.86(17)
N11 Y3 Cl3 84.28(19)
N10 Y3 Cl3 86.88(19)
O6 Y3 Cl3 87.01(17)
N9 Y3 Cl3 122.36(17)
N15 Y4 O7 87.2(3)
N15 Y4 N16 160.8(3)
O7 Y4 N16 86.1(3)
N15 Y4 N14 128.2(3)
O7 Y4 N14 118.0(3)
N16 Y4 N14 70.5(3)
N15 Y4 O8 84.1(3)
O7 Y4 O8 66.8(2)
N16 Y4 O8 76.8(2)
N14 Y4 O8 146.2(3)
N15 Y4 N13 67.9(3)
O7 Y4 N13 72.6(2)
N16 Y4 N13 126.5(3)
N14 Y4 N13 77.4(3)
O8 Y4 N13 131.3(2)
N15 Y4 Cl4 85.0(2)
O7 Y4 Cl4 155.47(18)
N16 Y4 Cl4 93.8(2)
N14 Y4 Cl4 84.8(2)
O8 Y4 Cl4 89.24(16)
N13 Y4 Cl4 124.85(18)
C21 N1 C2 117.1(7)
C21 N1 Y1 113.2(6)
C2 N1 Y1 120.9(6)
C26 N2 C12 117.5(8)
C26 N2 Y1 116.6(6)
C12 N2 Y1 122.1(5)
C25 N3 C22 107.9(8)
C25 N3 Y1 137.6(6)
C22 N3 Y1 111.7(6)
C27 N4 C30 102.3(7)
C27 N4 Y1 116.8(6)
C30 N4 Y1 139.5(6)
C55 N5 C36 117.4(8)
C55 N5 Y2 115.9(6)
C36 N5 Y2 126.2(6)
C60' N6 C60 37.7(11)
C60' N6 C46 115.5(8)
C60 N6 C46 115.7(11)
C60' N6 Y2 116.4(7)
C60 N6 Y2 118.9(10)
C46 N6 Y2 123.3(5)
C56 N7 C59 106.5(9)
C56 N7 Y2 118.2(6)
C59 N7 Y2 134.4(7)
C89 N9 C70 117.7(8)
C89 N9 Y3 113.9(6)
C70 N9 Y3 120.7(5)
C94 N10 C80 117.0(9)
C94 N10 Y3 115.5(7)
C80 N10 Y3 126.6(6)
C90 N11 C93 109.1(8)
C90 N11 Y3 115.2(6)
C93 N11 Y3 134.9(6)
C98 N12 C95 104.2(9)
C98 N12 Y3 139.2(7)
C95 N12 Y3 116.4(6)
C123 N13 C104 118.8(7)
C123 N13 Y4 115.3(6)
C104 N13 Y4 119.8(5)
C128 N14 C114 119.8(8)
C128 N14 Y4 113.5(6)
C114 N14 Y4 124.3(6)
C124 N15 C127 106.2(8)
C124 N15 Y4 117.0(6)
C127 N15 Y4 135.5(7)
C132 N16 C129 106.8(8)
C132 N16 Y4 141.4(7)
C129 N16 Y4 109.2(6)
C32 O1 C31 113.0(7)
C32 O1 Y1 112.8(5)
C31 O1 Y1 120.5(5)
C34 O2 C33 112.5(7)
C34 O2 Y1 126.0(6)
C33 O2 Y1 117.7(5)
C65 O3 C66 114.2(8)
C65 O3 Y2 123.9(6)
C66 O3 Y2 113.1(6)
C68 O4 C67 109.6(8)
C68 O4 Y2 130.4(7)
C67 O4 Y2 118.9(6)
C99 O5 C100 116.0(8)
C99 O5 Y3 127.2(7)
C100 O5 Y3 109.8(6)
C101 O6 C102 111.6(8)
C101 O6 Y3 121.2(6)
C102 O6 Y3 125.3(6)
C134 O7 C133 113.8(9)
C134 O7 Y4 112.1(6)
C133 O7 Y4 119.4(7)
C136 O8 C135 112.2(7)
C136 O8 Y4 126.8(6)
C135 O8 Y4 119.7(5)
C6 C1 C2 117.4(8)
C6 C1 C11 122.0(9)
C2 C1 C11 120.5(8)
C3 C2 C1 120.4(8)
C3 C2 N1 120.1(8)
C1 C2 N1 119.4(8)
C2 C3 C4 120.9(8)
C2 C3 H3 119.6
C4 C3 H3 119.6
C3 C4 C5 118.9(8)
C3 C4 H4 120.5
C5 C4 H4 120.5
C6 C5 C4 119.0(8)
C6 C5 C10 121.3(8)
C4 C5 C10 119.6(9)
C1 C6 C5 123.1(8)
C1 C6 C7 121.6(8)
C5 C6 C7 115.3(8)
C8 C7 C6 123.2(9)
C8 C7 H7 118.4
C6 C7 H7 118.4
C7 C8 C9 119.5(10)
C7 C8 H8 120.2
C9 C8 H8 120.2
C10 C9 C8 119.4(10)
C10 C9 H9 120.3
C8 C9 H9 120.3
C9 C10 C5 121.1(9)
C9 C10 H10 119.4
C5 C10 H10 119.4
C12 C11 C16 119.3(8)
C12 C11 C1 120.9(8)
C16 C11 C1 119.8(8)
C11 C12 C13 121.3(8)
C11 C12 N2 118.0(8)
C13 C12 N2 120.6(8)
C14 C13 C12 120.4(9)
C14 C13 H13 119.8
C12 C13 H13 119.8
C13 C14 C15 122.8(8)
C13 C14 H14 118.6
C15 C14 H14 118.6
C20 C15 C16 117.1(9)
C20 C15 C14 125.2(9)
C16 C15 C14 117.7(8)
C17 C16 C15 120.0(8)
C17 C16 C11 121.9(8)
C15 C16 C11 118.0(8)
C18 C17 C16 118.9(9)
C18 C17 H17 120.6
C16 C17 H17 120.6
C19 C18 C17 121.0(10)
C19 C18 H18 119.5
C17 C18 H18 119.5
C20 C19 C18 121.0(10)
C20 C19 H19 119.5
C18 C19 H19 119.5
C19 C20 C15 121.9(10)
C19 C20 H20 119.1
C15 C20 H20 119.1
N1 C21 C22 120.6(8)
N1 C21 H21 119.7
C22 C21 H21 119.7
N3 C22 C21 120.0(9)
N3 C22 C23 109.0(8)
C21 C22 C23 130.8(9)
C24 C23 C22 106.4(9)
C24 C23 H23 126.8
C22 C23 H23 126.8
C23 C24 C25 105.0(9)
C23 C24 H24 127.5
C25 C24 H24 127.5
N3 C25 C24 111.8(8)
N3 C25 H25 124.1
C24 C25 H25 124.1
N2 C26 C27 118.8(9)
N2 C26 H26 120.6
C27 C26 H26 120.6
N4 C27 C28 115.1(9)
N4 C27 C26 116.2(8)
C28 C27 C26 128.3(9)
C29 C28 C27 103.5(9)
C29 C28 H28 128.3
C27 C28 H28 128.3
C28 C29 C30 109.9(10)
C28 C29 H29 125.0
C30 C29 H29 125.0
C29 C30 N4 109.0(9)
C29 C30 H30 125.5
N4 C30 H30 125.5
O1 C31 H31A 109.5
O1 C31 H31B 109.5
H31A C31 H31B 109.5
O1 C31 H31C 109.5
H31A C31 H31C 109.5
H31B C31 H31C 109.5
O1 C32 C33 110.0(8)
O1 C32 H32A 109.7
C33 C32 H32A 109.7
O1 C32 H32B 109.7
C33 C32 H32B 109.7
H32A C32 H32B 108.2
C32 C33 O2 107.7(8)
C32 C33 H33A 110.2
O2 C33 H33A 110.2
C32 C33 H33B 110.2
O2 C33 H33B 110.2
H33A C33 H33B 108.5
O2 C34 H34A 109.5
O2 C34 H34B 109.5
H34A C34 H34B 109.5
O2 C34 H34C 109.5
H34A C34 H34C 109.5
H34B C34 H34C 109.5
C40 C35 C36 122.8(10)
C40 C35 C45 122.3(9)
C36 C35 C45 114.9(9)
C35 C36 N5 126.9(8)
C35 C36 C37 117.5(9)
N5 C36 C37 115.1(7)
C38 C37 C36 119.8(9)
C38 C37 H37 120.1
C36 C37 H37 120.1
C37 C38 C39 119.8(10)
C37 C38 H38 120.1
C39 C38 H38 120.1
C40 C39 C38 119.4(9)
C40 C39 C44 119.1(9)
C38 C39 C44 121.5(9)
C35 C40 C41 122.2(9)
C35 C40 C39 120.6(10)
C41 C40 C39 117.1(9)
C40 C41 C42 122.6(9)
C40 C41 H41 118.7
C42 C41 H41 118.7
C41 C42 C43 119.8(9)
C41 C42 H42 120.1
C43 C42 H42 120.1
C44 C43 C42 118.6(10)
C44 C43 H43 120.7
C42 C43 H43 120.7
C43 C44 C39 122.5(10)
C43 C44 H44 118.7
C39 C44 H44 118.7
C46 C45 C50 120.8(8)
C46 C45 C35 120.5(7)
C50 C45 C35 118.5(8)
C45 C46 C47 120.7(8)
C45 C46 N6 120.7(7)
C47 C46 N6 118.5(8)
C48 C47 C46 118.9(8)
C48 C47 H47 120.6
C46 C47 H47 120.6
C47 C48 C49 123.0(8)
C47 C48 H48 118.5
C49 C48 H48 118.5
C48 C49 C54 123.7(8)
C48 C49 C50 118.0(8)
C54 C49 C50 118.2(8)
C51 C50 C45 123.5(8)
C51 C50 C49 118.4(8)
C45 C50 C49 118.1(8)
C52 C51 C50 121.0(8)
C52 C51 H51 119.5
C50 C51 H51 119.5
C51 C52 C53 122.2(9)
C51 C52 H52 118.9
C53 C52 H52 118.9
C54 C53 C52 118.7(8)
C54 C53 H53 120.7
C52 C53 H53 120.7
C53 C54 C49 121.2(8)
C53 C54 H54 119.4
C49 C54 H54 119.4
N5 C55 C56 118.6(9)
N5 C55 H55 120.7
C56 C55 H55 120.7
N7 C56 C57 111.6(9)
N7 C56 C55 118.1(9)
C57 C56 C55 129.6(9)
C58 C57 C56 107.9(10)
C58 C57 H57 126.1
C56 C57 H57 126.1
C57 C58 C59 104.7(10)
C57 C58 H58 127.7
C59 C58 H58 127.7
N7 C59 C58 109.1(9)
N7 C59 H59 125.4
C58 C59 H59 125.4
N6 C60 C61 109.4(13)
N6 C60 H60A 125.3
C61 C60 H60A 125.3
C62 C61 N8 108.0
C62 C61 C60 127.9(8)
N8 C61 C60 124.1(8)
C61 C62 C63 108.0
C61 C62 H62A 126.0
C63 C62 H62A 126.0
C64 C63 C62 108.0
C64 C63 H63A 126.0
C62 C63 H63A 126.0
C63 C64 N8 108.0
C63 C64 H64A 126.0
N8 C64 H64A 126.0
C61 N8 C64 108.0
C61 N8 Y2 113.4(8)
C64 N8 Y2 137.3(8)
N6 C60' C61' 113.5(10)
N6 C60' H60B 123.2
C61' C60' H60B 123.2
C62' C61' N8' 108.0
C62' C61' C60' 124.8(8)
N8' C61' C60' 127.2(8)
C61' C62' C63' 108.0
C61' C62' H62B 126.0
C63' C62' H62B 126.0
C62' C63' C64' 108.0
C62' C63' H63B 126.0
C64' C63' H63B 126.0
N8' C64' C63' 108.0
N8' C64' H64B 126.0
C63' C64' H64B 126.0
C64' N8' C61' 108.0
C64' N8' Y2 142.1(5)
C61' N8' Y2 107.2(5)
O3 C65 H65A 109.5
O3 C65 H65B 109.5
H65A C65 H65B 109.5
O3 C65 H65C 109.5
H65A C65 H65C 109.5
H65B C65 H65C 109.5
O3 C66 C67 107.8(9)
O3 C66 H66A 110.2
C67 C66 H66A 110.2
O3 C66 H66B 110.2
C67 C66 H66B 110.2
H66A C66 H66B 108.5
O4 C67 C66 109.4(8)
O4 C67 H67A 109.8
C66 C67 H67A 109.8
O4 C67 H67B 109.8
C66 C67 H67B 109.8
H67A C67 H67B 108.2
O4 C68 H68A 109.5
O4 C68 H68B 109.5
H68A C68 H68B 109.5
O4 C68 H68C 109.5
H68A C68 H68C 109.5
H68B C68 H68C 109.5
C70 C69 C74 121.6(8)
C70 C69 C79 119.8(7)
C74 C69 C79 118.6(8)
C69 C70 N9 121.0(8)
C69 C70 C71 116.6(8)
N9 C70 C71 122.1(9)
C72 C71 C70 122.9(10)
C72 C71 H71 118.6
C70 C71 H71 118.6
C71 C72 C73 120.7(9)
C71 C72 H72 119.6
C73 C72 H72 119.6
C72 C73 C78 121.3(10)
C72 C73 C74 120.4(9)
C78 C73 C74 117.9(10)
C75 C74 C73 119.5(9)
C75 C74 C69 123.1(9)
C73 C74 C69 117.4(9)
C76 C75 C74 119.5(11)
C76 C75 H75 120.2
C74 C75 H75 120.2
C75 C76 C77 126.0(11)
C75 C76 H76 117.0
C77 C76 H76 117.0
C76 C77 C78 114.9(10)
C76 C77 H77 122.6
C78 C77 H77 122.6
C73 C78 C77 122.1(11)
C73 C78 H78 119.0
C77 C78 H78 119.0
C80 C79 C84 118.2(8)
C80 C79 C69 121.8(8)
C84 C79 C69 120.0(8)
C81 C80 C79 123.1(9)
C81 C80 N10 120.7(8)
C79 C80 N10 116.1(8)
C80 C81 C82 119.1(9)
C80 C81 H81 120.4
C82 C81 H81 120.4
C81 C82 C83 120.5(9)
C81 C82 H82 119.8
C83 C82 H82 119.8
C88 C83 C84 119.2(8)
C88 C83 C82 122.1(9)
C84 C83 C82 118.7(8)
C85 C84 C83 117.4(8)
C85 C84 C79 122.1(8)
C83 C84 C79 120.4(8)
C86 C85 C84 121.2(9)
C86 C85 H85 119.4
C84 C85 H85 119.4
C85 C86 C87 120.5(9)
C85 C86 H86 119.7
C87 C86 H86 119.7
C88 C87 C86 118.8(9)
C88 C87 H87 120.6
C86 C87 H87 120.6
C87 C88 C83 122.9(9)
C87 C88 H88 118.6
C83 C88 H88 118.6
N9 C89 C90 118.5(8)
N9 C89 H89 120.7
C90 C89 H89 120.7
N11 C90 C89 121.6(8)
N11 C90 C91 109.0(8)
C89 C90 C91 129.4(9)
C92 C91 C90 103.9(9)
C92 C91 H91 128.1
C90 C91 H91 128.1
C93 C92 C91 108.1(10)
C93 C92 H92 125.9
C91 C92 H92 125.9
N11 C93 C92 109.6(9)
N11 C93 H93 125.2
C92 C93 H93 125.2
N10 C94 C95 122.0(11)
N10 C94 H94 119.0
C95 C94 H94 119.0
N12 C95 C96 112.3(10)
N12 C95 C94 115.2(10)
C96 C95 C94 131.3(12)
C97 C96 C95 104.7(12)
C97 C96 H96 127.6
C95 C96 H96 127.6
C96 C97 C98 106.0(10)
C96 C97 H97 127.0
C98 C97 H97 127.0
N12 C98 C97 111.3(10)
N12 C98 H98 124.4
C97 C98 H98 124.4
O5 C99 H99A 109.5
O5 C99 H99B 109.5
H99A C99 H99B 109.5
O5 C99 H99C 109.5
H99A C99 H99C 109.5
H99B C99 H99C 109.5
O5 C100 C101 102.8(9)
O5 C100 H10A 111.2
C101 C100 H10A 111.2
O5 C100 H10B 111.2
C101 C100 H10B 111.2
H10A C100 H10B 109.1
O6 C101 C100 104.2(8)
O6 C101 H10C 110.9
C100 C101 H10C 110.9
O6 C101 H10D 110.9
C100 C101 H10D 110.9
H10C C101 H10D 108.9
O6 C102 H10E 109.5
O6 C102 H10F 109.5
H10E C102 H10F 109.5
O6 C102 H10G 109.5
H10E C102 H10G 109.5
H10F C102 H10G 109.5
C104 C103 C108 122.0(9)
C104 C103 C113 122.1(8)
C108 C103 C113 115.9(9)
C103 C104 C105 122.5(9)
C103 C104 N13 121.1(8)
C105 C104 N13 116.3(8)
C106 C105 C104 118.0(10)
C106 C105 H105 121.0
C104 C105 H105 121.0
C105 C106 C107 121.0(9)
C105 C106 H106 119.5
C107 C106 H106 119.5
C106 C107 C112 123.6(9)
C106 C107 C108 119.2(8)
C112 C107 C108 117.2(10)
C103 C108 C109 124.3(9)
C103 C108 C107 116.6(9)
C109 C108 C107 118.7(9)
C110 C109 C108 119.9(10)
C110 C109 H109 120.0
C108 C109 H109 120.0
C111 C110 C109 122.1(11)
C111 C110 H110 119.0
C109 C110 H110 119.0
C112 C111 C110 120.5(10)
C112 C111 H111 119.7
C110 C111 H111 119.7
C111 C112 C107 121.4(10)
C111 C112 H112 119.3
C107 C112 H112 119.3
C114 C113 C118 119.0(8)
C114 C113 C103 119.4(8)
C118 C113 C103 121.6(8)
C113 C114 N14 121.3(8)
C113 C114 C115 118.5(8)
N14 C114 C115 120.2(8)
C116 C115 C114 121.6(9)
C116 C115 H115 119.2
C114 C115 H115 119.2
C115 C116 C117 121.7(10)
C115 C116 H116 119.2
C117 C116 H116 119.2
C118 C117 C116 117.5(9)
C118 C117 C122 117.8(9)
C116 C117 C122 124.6(10)
C113 C118 C117 121.4(8)
C113 C118 C119 120.9(9)
C117 C118 C119 117.6(9)
C120 C119 C118 121.2(9)
C120 C119 H119 119.4
C118 C119 H119 119.4
C119 C120 C121 120.8(10)
C119 C120 H120 119.6
C121 C120 H120 119.6
C122 C121 C120 120.8(9)
C122 C121 H121 119.6
C120 C121 H121 119.6
C121 C122 C117 121.6(10)
C121 C122 H122 119.2
C117 C122 H122 119.2
N13 C123 C124 115.9(8)
N13 C123 H123 122.0
C124 C123 H123 122.0
N15 C124 C125 110.6(8)
N15 C124 C123 120.2(8)
C125 C124 C123 128.9(9)
C124 C125 C126 106.3(9)
C124 C125 H125 126.9
C126 C125 H125 126.9
C127 C126 C125 106.9(9)
C127 C126 H126 126.6
C125 C126 H126 126.6
C126 C127 N15 109.7(9)
C126 C127 H127 125.2
N15 C127 H127 125.2
N14 C128 C129 120.4(10)
N14 C128 H128 119.8
C129 C128 H128 119.8
C128 C129 C130 129.8(9)
C128 C129 N16 121.7(9)
C130 C129 N16 108.4(8)
C131 C130 C129 107.7(9)
C131 C130 H130 126.2
C129 C130 H130 126.2
C130 C131 C132 105.2(8)
C130 C131 H131 127.4
C132 C131 H131 127.4
N16 C132 C131 111.8(9)
N16 C132 H132 124.1
C131 C132 H132 124.1
O7 C133 H13A 109.5
O7 C133 H13B 109.5
H13A C133 H13B 109.5
O7 C133 H13C 109.5
H13A C133 H13C 109.5
H13B C133 H13C 109.5
O7 C134 C135 110.8(10)
O7 C134 H13D 109.5
C135 C134 H13D 109.5
O7 C134 H13E 109.5
C135 C134 H13E 109.5
H13D C134 H13E 108.1
C134 C135 O8 106.5(8)
C134 C135 H13F 110.4
O8 C135 H13F 110.4
C134 C135 H13G 110.4
O8 C135 H13G 110.4
H13F C135 H13G 108.6
O8 C136 H13H 109.5
O8 C136 H13I 109.5
H13H C136 H13I 109.5
O8 C136 H13J 109.5
H13H C136 H13J 109.5
H13I C136 H13J 109.5

loop_
_geom_bond_atom_site_label_1
_geom_bond_atom_site_label_2
_geom_bond_distance
Y1 N4 2.392(7)
Y1 O1 2.425(7)
Y1 N3 2.432(8)
Y1 N2 2.445(8)
Y1 O2 2.447(6)
Y1 N1 2.467(7)
Y1 Cl1 2.579(2)
Y2 N8 2.26(2)
Y2 N7 2.362(9)
Y2 N6 2.435(7)
Y2 O3 2.437(7)
Y2 N8' 2.470(10)
Y2 O4 2.485(6)
Y2 N5 2.492(8)
Y2 Cl2 2.568(3)
Y3 N12 2.372(8)
Y3 O5 2.406(6)
Y3 N11 2.415(8)
Y3 N10 2.424(8)
Y3 O6 2.439(6)
Y3 N9 2.496(7)
Y3 Cl3 2.586(3)
Y4 N15 2.377(8)
Y4 O7 2.397(6)
Y4 N16 2.398(8)
Y4 N14 2.411(7)
Y4 O8 2.440(6)
Y4 N13 2.465(7)
Y4 Cl4 2.596(2)
N1 C21 1.294(12)
N1 C2 1.429(12)
N2 C26 1.277(12)
N2 C12 1.451(11)
N3 C25 1.324(12)
N3 C22 1.384(11)
N4 C27 1.366(12)
N4 C30 1.425(11)
N5 C55 1.296(12)
N5 C36 1.440(12)
N6 C60' 1.291(9)
N6 C60 1.327(10)
N6 C46 1.444(11)
N7 C56 1.351(12)
N7 C59 1.372(12)
N9 C89 1.331(12)
N9 C70 1.406(11)
N10 C94 1.228(14)
N10 C80 1.465(12)
N11 C90 1.349(11)
N11 C93 1.359(12)
N12 C98 1.365(12)
N12 C95 1.367(13)
N13 C123 1.358(12)
N13 C104 1.475(12)
N14 C128 1.303(12)
N14 C114 1.440(11)
N15 C124 1.350(11)
N15 C127 1.401(12)
N16 C132 1.341(12)
N16 C129 1.436(12)
O1 C32 1.433(11)
O1 C31 1.439(10)
O2 C34 1.470(11)
O2 C33 1.492(11)
O3 C65 1.403(11)
O3 C66 1.492(12)
O4 C68 1.420(13)
O4 C67 1.431(13)
O5 C99 1.430(12)
O5 C100 1.497(13)
O6 C101 1.401(11)
O6 C102 1.473(12)
O7 C134 1.459(13)
O7 C133 1.500(12)
O8 C136 1.436(11)
O8 C135 1.482(11)
C1 C6 1.377(12)
C1 C2 1.421(13)
C1 C11 1.513(12)
C2 C3 1.390(12)
C3 C4 1.402(12)
C3 H3 0.9500
C4 C5 1.403(12)
C4 H4 0.9500
C5 C6 1.397(12)
C5 C10 1.442(12)
C6 C7 1.482(12)
C7 C8 1.375(12)
C7 H7 0.9500
C8 C9 1.423(13)
C8 H8 0.9500
C9 C10 1.391(14)
C9 H9 0.9500
C10 H10 0.9500
C11 C12 1.385(12)
C11 C16 1.466(12)
C12 C13 1.404(12)
C13 C14 1.325(13)
C13 H13 0.9500
C14 C15 1.449(13)
C14 H14 0.9500
C15 C20 1.400(13)
C15 C16 1.432(12)
C16 C17 1.424(12)
C17 C18 1.376(14)
C17 H17 0.9500
C18 C19 1.373(16)
C18 H18 0.9500
C19 C20 1.356(14)
C19 H19 0.9500
C20 H20 0.9500
C21 C22 1.418(13)
C21 H21 0.9500
C22 C23 1.431(14)
C23 C24 1.415(14)
C23 H23 0.9500
C24 C25 1.431(14)
C24 H24 0.9500
C25 H25 0.9500
C26 C27 1.495(14)
C26 H26 0.9500
C27 C28 1.407(12)
C28 C29 1.365(14)
C28 H28 0.9500
C29 C30 1.411(14)
C29 H29 0.9500
C30 H30 0.9500
C31 H31A 0.9800
C31 H31B 0.9800
C31 H31C 0.9800
C32 C33 1.467(14)
C32 H32A 0.9900
C32 H32B 0.9900
C33 H33A 0.9900
C33 H33B 0.9900
C34 H34A 0.9800
C34 H34B 0.9800
C34 H34C 0.9800
C35 C40 1.361(13)
C35 C36 1.369(14)
C35 C45 1.548(13)
C36 C37 1.502(12)
C37 C38 1.359(13)
C37 H37 0.9500
C38 C39 1.439(14)
C38 H38 0.9500
C39 C40 1.408(13)
C39 C44 1.458(14)
C40 C41 1.397(13)
C41 C42 1.397(14)
C41 H41 0.9500
C42 C43 1.419(15)
C42 H42 0.9500
C43 C44 1.332(15)
C43 H43 0.9500
C44 H44 0.9500
C45 C46 1.385(12)
C45 C50 1.410(11)
C46 C47 1.421(12)
C47 C48 1.359(12)
C47 H47 0.9500
C48 C49 1.402(11)
C48 H48 0.9500
C49 C54 1.414(12)
C49 C50 1.461(11)
C50 C51 1.404(12)
C51 C52 1.355(12)
C51 H51 0.9500
C52 C53 1.408(12)
C52 H52 0.9500
C53 C54 1.388(13)
C53 H53 0.9500
C54 H54 0.9500
C55 C56 1.457(13)
C55 H55 0.9500
C56 C57 1.410(14)
C57 C58 1.371(14)
C57 H57 0.9500
C58 C59 1.486(14)
C58 H58 0.9500
C59 H59 0.9500
C60 C61 1.504(10)
C60 H60A 0.9500
C61 C62 1.424(18)
C61 N8 1.424(18)
C62 C63 1.424(18)
C62 H62A 0.9500
C63 C64 1.424(18)
C63 H63A 0.9500
C64 N8 1.424(18)
C64 H64A 0.9500
C60' C61' 1.467(9)
C60' H60B 0.9500
C61' C62' 1.350(8)
C61' N8' 1.351(8)
C62' C63' 1.350(8)
C62' H62B 0.9500
C63' C64' 1.351(8)
C63' H63B 0.9500
C64' N8' 1.351(8)
C64' H64B 0.9500
C65 H65A 0.9800
C65 H65B 0.9800
C65 H65C 0.9800
C66 C67 1.514(17)
C66 H66A 0.9900
C66 H66B 0.9900
C67 H67A 0.9900
C67 H67B 0.9900
C68 H68A 0.9800
C68 H68B 0.9800
C68 H68C 0.9800
C69 C70 1.403(13)
C69 C74 1.442(12)
C69 C79 1.538(12)
C70 C71 1.425(12)
C71 C72 1.357(14)
C71 H71 0.9500
C72 C73 1.382(16)
C72 H72 0.9500
C73 C78 1.428(15)
C73 C74 1.427(12)
C74 C75 1.403(15)
C75 C76 1.354(15)
C75 H75 0.9500
C76 C77 1.379(16)
C76 H76 0.9500
C77 C78 1.435(18)
C77 H77 0.9500
C78 H78 0.9500
C79 C80 1.396(13)
C79 C84 1.431(12)
C80 C81 1.373(13)
C81 C82 1.418(13)
C81 H81 0.9500
C82 C83 1.423(13)
C82 H82 0.9500
C83 C88 1.396(13)
C83 C84 1.419(12)
C84 C85 1.414(12)
C85 C86 1.357(13)
C85 H85 0.9500
C86 C87 1.423(14)
C86 H86 0.9500
C87 C88 1.329(14)
C87 H87 0.9500
C88 H88 0.9500
C89 C90 1.400(13)
C89 H89 0.9500
C90 C91 1.454(14)
C91 C92 1.425(15)
C91 H91 0.9500
C92 C93 1.379(14)
C92 H92 0.9500
C93 H93 0.9500
C94 C95 1.479(15)
C94 H94 0.9500
C95 C96 1.398(17)
C96 C97 1.398(16)
C96 H96 0.9500
C97 C98 1.411(15)
C97 H97 0.9500
C98 H98 0.9500
C99 H99A 0.9800
C99 H99B 0.9800
C99 H99C 0.9800
C100 C101 1.614(15)
C100 H10A 0.9900
C100 H10B 0.9900
C101 H10C 0.9900
C101 H10D 0.9900
C102 H10E 0.9800
C102 H10F 0.9800
C102 H10G 0.9800
C103 C104 1.310(13)
C103 C108 1.402(12)
C103 C113 1.532(12)
C104 C105 1.439(12)
C105 C106 1.360(13)
C105 H105 0.9500
C106 C107 1.407(14)
C106 H106 0.9500
C107 C112 1.453(13)
C107 C108 1.466(12)
C108 C109 1.435(14)
C109 C110 1.392(14)
C109 H109 0.9500
C110 C111 1.382(15)
C110 H110 0.9500
C111 C112 1.377(16)
C111 H111 0.9500
C112 H112 0.9500
C113 C114 1.392(13)
C113 C118 1.404(12)
C114 C115 1.445(13)
C115 C116 1.315(14)
C115 H115 0.9500
C116 C117 1.413(13)
C116 H116 0.9500
C117 C118 1.414(14)
C117 C122 1.471(14)
C118 C119 1.467(13)
C119 C120 1.342(14)
C119 H119 0.9500
C120 C121 1.414(14)
C120 H120 0.9500
C121 C122 1.324(15)
C121 H121 0.9500
C122 H122 0.9500
C123 C124 1.429(13)
C123 H123 0.9500
C124 C125 1.385(13)
C125 C126 1.413(13)
C125 H125 0.9500
C126 C127 1.367(15)
C126 H126 0.9500
C127 H127 0.9500
C128 C129 1.359(13)
C128 H128 0.9500
C129 C130 1.432(14)
C130 C131 1.413(14)
C130 H130 0.9500
C131 C132 1.455(14)
C131 H131 0.9500
C132 H132 0.9500
C133 H13A 0.9800
C133 H13B 0.9800
C133 H13C 0.9800
C134 C135 1.476(15)
C134 H13D 0.9900
C134 H13E 0.9900
C135 H13F 0.9900
C135 H13G 0.9900
C136 H13H 0.9800
C136 H13I 0.9800
C136 H13J 0.9800

loop_
_geom_torsion_atom_site_label_1
_geom_torsion_atom_site_label_2
_geom_torsion_atom_site_label_3
_geom_torsion_atom_site_label_4
_geom_torsion
N4 Y1 N1 C21 -144.3(6)
O1 Y1 N1 C21 -69.1(7)
N3 Y1 N1 C21 19.7(6)
N2 Y1 N1 C21 164.9(7)
O2 Y1 N1 C21 -33.7(8)
Cl1 Y1 N1 C21 90.9(7)
N4 Y1 N1 C2 2.2(8)
O1 Y1 N1 C2 77.3(6)
N3 Y1 N1 C2 166.1(7)
N2 Y1 N1 C2 -48.7(6)
O2 Y1 N1 C2 112.8(7)
Cl1 Y1 N1 C2 -122.6(6)
N4 Y1 N2 C26 15.7(7)
O1 Y1 N2 C26 87.3(7)
N3 Y1 N2 C26 -165.1(7)
O2 Y1 N2 C26 -4.5(9)
N1 Y1 N2 C26 151.0(7)
Cl1 Y1 N2 C26 -81.6(7)
N4 Y1 N2 C12 173.2(7)
O1 Y1 N2 C12 -115.1(6)
N3 Y1 N2 C12 -7.5(8)
O2 Y1 N2 C12 153.1(6)
N1 Y1 N2 C12 -51.5(6)
Cl1 Y1 N2 C12 75.9(6)
N4 Y1 N3 C25 -44.4(15)
O1 Y1 N3 C25 -99.2(10)
N2 Y1 N3 C25 137.8(9)
O2 Y1 N3 C25 -31.6(9)
N1 Y1 N3 C25 -176.3(10)
Cl1 Y1 N3 C25 55.1(9)
N4 Y1 N3 C22 113.1(9)
O1 Y1 N3 C22 58.3(6)
N2 Y1 N3 C22 -64.6(7)
O2 Y1 N3 C22 125.9(6)
N1 Y1 N3 C22 -18.8(6)
Cl1 Y1 N3 C22 -147.4(6)
O1 Y1 N4 C27 -137.7(7)
N3 Y1 N4 C27 167.8(8)
N2 Y1 N4 C27 -14.1(7)
O2 Y1 N4 C27 154.9(7)
N1 Y1 N4 C27 -67.7(8)
Cl1 Y1 N4 C27 69.5(7)
O1 Y1 N4 C30 58.5(9)
N3 Y1 N4 C30 4.0(15)
N2 Y1 N4 C30 -177.9(10)
O2 Y1 N4 C30 -8.9(9)
N1 Y1 N4 C30 128.5(9)
Cl1 Y1 N4 C30 -94.3(9)
N8 Y2 N5 C55 -156.5(7)
N7 Y2 N5 C55 6.4(6)
N6 Y2 N5 C55 146.5(7)
O3 Y2 N5 C55 -82.4(6)
N8' Y2 N5 C55 -155.6(6)
O4 Y2 N5 C55 -48.2(7)
Cl2 Y2 N5 C55 76.1(6)
N8 Y2 N5 C36 15.5(9)
N7 Y2 N5 C36 178.4(7)
N6 Y2 N5 C36 -41.5(7)
O3 Y2 N5 C36 89.6(7)
N8' Y2 N5 C36 16.4(7)
O4 Y2 N5 C36 123.8(7)
Cl2 Y2 N5 C36 -111.9(6)
N8 Y2 N6 C60' -26.9(10)
N7 Y2 N6 C60' 149.4(8)
O3 Y2 N6 C60' 43.0(9)
N8' Y2 N6 C60' -22.3(8)
O4 Y2 N6 C60' -56.4(10)
N5 Y2 N6 C60' 102.5(8)
Cl2 Y2 N6 C60' -128.1(8)
N8 Y2 N6 C60 15.8(14)
N7 Y2 N6 C60 -167.9(13)
O3 Y2 N6 C60 85.7(14)
N8' Y2 N6 C60 20.4(14)
O4 Y2 N6 C60 -13.6(16)
N5 Y2 N6 C60 145.3(14)
Cl2 Y2 N6 C60 -85.4(14)
N8 Y2 N6 C46 178.6(10)
N7 Y2 N6 C46 -5.1(8)
O3 Y2 N6 C46 -111.4(7)
N8' Y2 N6 C46 -176.7(8)
O4 Y2 N6 C46 149.2(6)
N5 Y2 N6 C46 -51.9(6)
Cl2 Y2 N6 C46 77.5(6)
N8 Y2 N7 C56 109(2)
N6 Y2 N7 C56 -58.7(8)
O3 Y2 N7 C56 66.7(7)
N8' Y2 N7 C56 93.2(13)
O4 Y2 N7 C56 134.1(7)
N5 Y2 N7 C56 -9.6(6)
Cl2 Y2 N7 C56 -139.5(7)
N8 Y2 N7 C59 -58(3)
N6 Y2 N7 C59 133.9(9)
O3 Y2 N7 C59 -100.7(9)
N8' Y2 N7 C59 -74.2(16)
O4 Y2 N7 C59 -33.2(9)
N5 Y2 N7 C59 -177.0(10)
Cl2 Y2 N7 C59 53.1(9)
N12 Y3 N9 C89 -148.1(6)
O5 Y3 N9 C89 -76.5(6)
N11 Y3 N9 C89 14.6(6)
N10 Y3 N9 C89 158.9(6)
O6 Y3 N9 C89 -40.1(7)
Cl3 Y3 N9 C89 82.1(6)
N12 Y3 N9 C70 0.6(8)
O5 Y3 N9 C70 72.3(7)
N11 Y3 N9 C70 163.3(7)
N10 Y3 N9 C70 -52.4(7)
O6 Y3 N9 C70 108.7(7)
Cl3 Y3 N9 C70 -129.2(6)
N12 Y3 N10 C94 11.5(9)
O5 Y3 N10 C94 80.2(9)
N11 Y3 N10 C94 -169.7(8)
O6 Y3 N10 C94 -9.8(11)
N9 Y3 N10 C94 145.7(9)
Cl3 Y3 N10 C94 -89.8(9)
N12 Y3 N10 C80 179.8(8)
O5 Y3 N10 C80 -111.5(7)
N11 Y3 N10 C80 -1.4(8)
O6 Y3 N10 C80 158.6(6)
N9 Y3 N10 C80 -46.0(7)
Cl3 Y3 N10 C80 78.6(7)
N12 Y3 N11 C90 118.3(9)
O5 Y3 N11 C90 66.0(6)
N10 Y3 N11 C90 -58.2(7)
O6 Y3 N11 C90 133.0(6)
N9 Y3 N11 C90 -11.0(5)
Cl3 Y3 N11 C90 -139.3(6)
N12 Y3 N11 C93 -49.8(13)
O5 Y3 N11 C93 -102.1(8)
N10 Y3 N11 C93 133.7(8)
O6 Y3 N11 C93 -35.1(8)
N9 Y3 N11 C93 -179.1(9)
Cl3 Y3 N11 C93 52.6(8)
O5 Y3 N12 C98 54.5(10)
N11 Y3 N12 C98 1.8(16)
N10 Y3 N12 C98 178.9(11)
O6 Y3 N12 C98 -13.1(10)
N9 Y3 N12 C98 123.0(10)
Cl3 Y3 N12 C98 -98.1(10)
O5 Y3 N12 C95 -131.6(9)
N11 Y3 N12 C95 175.6(9)
N10 Y3 N12 C95 -7.3(8)
O6 Y3 N12 C95 160.8(9)
N9 Y3 N12 C95 -63.2(9)
Cl3 Y3 N12 C95 75.7(9)
N15 Y4 N13 C123 16.7(6)
O7 Y4 N13 C123 -77.4(6)
N16 Y4 N13 C123 -148.7(6)
N14 Y4 N13 C123 157.6(7)
O8 Y4 N13 C123 -42.9(7)
Cl4 Y4 N13 C123 83.3(6)
N15 Y4 N13 C104 169.1(7)
O7 Y4 N13 C104 75.0(6)
N16 Y4 N13 C104 3.7(7)
N14 Y4 N13 C104 -50.1(6)
O8 Y4 N13 C104 109.5(6)
Cl4 Y4 N13 C104 -124.4(6)
N15 Y4 N14 C128 -156.7(6)
O7 Y4 N14 C128 93.0(7)
N16 Y4 N14 C128 18.6(6)
O8 Y4 N14 C128 3.4(9)
N13 Y4 N14 C128 155.2(7)
Cl4 Y4 N14 C128 -77.3(6)
N15 Y4 N14 C114 5.6(8)
O7 Y4 N14 C114 -104.7(7)
N16 Y4 N14 C114 -179.1(8)
O8 Y4 N14 C114 165.8(6)
N13 Y4 N14 C114 -42.5(7)
Cl4 Y4 N14 C114 85.0(7)
O7 Y4 N15 C124 58.3(7)
N16 Y4 N15 C124 127.9(9)
N14 Y4 N15 C124 -65.7(8)
O8 Y4 N15 C124 125.3(7)
N13 Y4 N15 C124 -14.1(6)
Cl4 Y4 N15 C124 -145.0(7)
O7 Y4 N15 C127 -106.8(9)
N16 Y4 N15 C127 -37.2(14)
N14 Y4 N15 C127 129.2(8)
O8 Y4 N15 C127 -39.9(8)
N13 Y4 N15 C127 -179.2(9)
Cl4 Y4 N15 C127 49.9(8)
N15 Y4 N16 C132 -4.6(17)
O7 Y4 N16 C132 65.2(11)
N14 Y4 N16 C132 -173.3(12)
O8 Y4 N16 C132 -1.9(11)
N13 Y4 N16 C132 130.1(11)
Cl4 Y4 N16 C132 -90.2(11)
N15 Y4 N16 C129 153.0(8)
O7 Y4 N16 C129 -137.2(6)
N14 Y4 N16 C129 -15.7(6)
O8 Y4 N16 C129 155.7(6)
N13 Y4 N16 C129 -72.3(7)
Cl4 Y4 N16 C129 67.3(6)
N4 Y1 O1 C32 -110.5(6)
N3 Y1 O1 C32 54.6(6)
N2 Y1 O1 C32 -172.7(6)
O2 Y1 O1 C32 -29.0(6)
N1 Y1 O1 C32 124.3(6)
Cl1 Y1 O1 C32 -17.5(8)
N4 Y1 O1 C31 27.1(6)
N3 Y1 O1 C31 -167.8(6)
N2 Y1 O1 C31 -35.1(7)
O2 Y1 O1 C31 108.6(6)
N1 Y1 O1 C31 -98.1(6)
Cl1 Y1 O1 C31 120.1(6)
N4 Y1 O2 C34 -66.0(8)
O1 Y1 O2 C34 -155.2(8)
N3 Y1 O2 C34 118.0(8)
N2 Y1 O2 C34 -47.1(9)
N1 Y1 O2 C34 167.1(7)
Cl1 Y1 O2 C34 30.0(7)
N4 Y1 O2 C33 90.3(6)
O1 Y1 O2 C33 1.1(6)
N3 Y1 O2 C33 -85.6(6)
N2 Y1 O2 C33 109.3(7)
N1 Y1 O2 C33 -36.5(7)
Cl1 Y1 O2 C33 -173.7(6)
N8 Y2 O3 C65 33.3(9)
N7 Y2 O3 C65 -158.3(7)
N6 Y2 O3 C65 -30.2(8)
N8' Y2 O3 C65 29.2(7)
O4 Y2 O3 C65 116.8(7)
N5 Y2 O3 C65 -89.3(7)
Cl2 Y2 O3 C65 130.5(6)
N8 Y2 O3 C66 -112.2(8)
N7 Y2 O3 C66 56.3(6)
N6 Y2 O3 C66 -175.6(6)
N8' Y2 O3 C66 -116.2(7)
O4 Y2 O3 C66 -28.6(6)
N5 Y2 O3 C66 125.3(7)
Cl2 Y2 O3 C66 -14.9(9)
N8 Y2 O4 C68 -78.5(11)
N7 Y2 O4 C68 108.7(9)
N6 Y2 O4 C68 -50.4(11)
O3 Y2 O4 C68 -165.5(10)
N8' Y2 O4 C68 -82.3(9)
N5 Y2 O4 C68 158.3(8)
Cl2 Y2 O4 C68 20.8(9)
N8 Y2 O4 C67 87.7(10)
N7 Y2 O4 C67 -85.2(8)
N6 Y2 O4 C67 115.8(8)
O3 Y2 O4 C67 0.7(7)
N8' Y2 O4 C67 83.9(8)
N5 Y2 O4 C67 -35.5(9)
Cl2 Y2 O4 C67 -173.0(7)
N12 Y3 O5 C99 32.1(7)
N11 Y3 O5 C99 -162.8(7)
N10 Y3 O5 C99 -29.3(8)
O6 Y3 O5 C99 113.1(7)
N9 Y3 O5 C99 -94.4(7)
Cl3 Y3 O5 C99 128.2(7)
N12 Y3 O5 C100 -116.9(7)
N11 Y3 O5 C100 48.2(7)
N10 Y3 O5 C100 -178.3(6)
O6 Y3 O5 C100 -35.9(6)
N9 Y3 O5 C100 116.5(7)
Cl3 Y3 O5 C100 -20.8(9)
N12 Y3 O6 C101 88.3(7)
O5 Y3 O6 C101 1.7(7)
N11 Y3 O6 C101 -86.9(7)
N10 Y3 O6 C101 108.5(8)
N9 Y3 O6 C101 -37.3(8)
Cl3 Y3 O6 C101 -171.5(7)
N12 Y3 O6 C102 -74.4(8)
O5 Y3 O6 C102 -161.1(8)
N11 Y3 O6 C102 110.4(8)
N10 Y3 O6 C102 -54.2(9)
N9 Y3 O6 C102 160.0(7)
Cl3 Y3 O6 C102 25.8(7)
N15 Y4 O7 C134 53.6(7)
N16 Y4 O7 C134 -108.4(7)
N14 Y4 O7 C134 -174.0(7)
O8 Y4 O7 C134 -31.2(7)
N13 Y4 O7 C134 121.3(8)
Cl4 Y4 O7 C134 -17.8(10)
N15 Y4 O7 C133 -169.7(7)
N16 Y4 O7 C133 28.3(7)
N14 Y4 O7 C133 -37.2(8)
O8 Y4 O7 C133 105.6(8)
N13 Y4 O7 C133 -102.0(7)
Cl4 Y4 O7 C133 118.9(7)
N15 Y4 O8 C136 110.5(8)
O7 Y4 O8 C136 -160.1(8)
N16 Y4 O8 C136 -68.6(8)
N14 Y4 O8 C136 -54.0(9)
N13 Y4 O8 C136 163.9(7)
Cl4 Y4 O8 C136 25.4(8)
N15 Y4 O8 C135 -83.9(7)
O7 Y4 O8 C135 5.6(6)
N16 Y4 O8 C135 97.0(7)
N14 Y4 O8 C135 111.7(7)
N13 Y4 O8 C135 -30.4(8)
Cl4 Y4 O8 C135 -168.9(6)
C6 C1 C2 C3 2.0(13)
C11 C1 C2 C3 -179.1(8)
C6 C1 C2 N1 -176.0(8)
C11 C1 C2 N1 2.9(13)
C21 N1 C2 C3 49.9(12)
Y1 N1 C2 C3 -95.4(9)
C21 N1 C2 C1 -132.1(9)
Y1 N1 C2 C1 82.6(9)
C1 C2 C3 C4 -5.6(14)
N1 C2 C3 C4 172.4(9)
C2 C3 C4 C5 6.5(14)
C3 C4 C5 C6 -3.8(14)
C3 C4 C5 C10 -180.0(9)
C2 C1 C6 C5 0.6(14)
C11 C1 C6 C5 -178.2(8)
C2 C1 C6 C7 -179.2(8)
C11 C1 C6 C7 2.0(14)
C4 C5 C6 C1 0.3(14)
C10 C5 C6 C1 176.4(9)
C4 C5 C6 C7 -179.9(8)
C10 C5 C6 C7 -3.8(13)
C1 C6 C7 C8 -179.3(9)
C5 C6 C7 C8 0.9(13)
C6 C7 C8 C9 2.2(15)
C7 C8 C9 C10 -2.3(15)
C8 C9 C10 C5 -0.6(15)
C6 C5 C10 C9 3.8(14)
C4 C5 C10 C9 179.9(9)
C6 C1 C11 C12 111.3(11)
C2 C1 C11 C12 -67.5(13)
C6 C1 C11 C16 -67.2(13)
C2 C1 C11 C16 113.9(10)
C16 C11 C12 C13 6.3(14)
C1 C11 C12 C13 -172.2(9)
C16 C11 C12 N2 -176.7(8)
C1 C11 C12 N2 4.7(13)
C26 N2 C12 C11 -118.7(10)
Y1 N2 C12 C11 83.9(9)
C26 N2 C12 C13 58.2(12)
Y1 N2 C12 C13 -99.1(9)
C11 C12 C13 C14 -1.0(15)
N2 C12 C13 C14 -177.9(9)
C12 C13 C14 C15 -2.8(16)
C13 C14 C15 C20 -178.2(10)
C13 C14 C15 C16 1.1(15)
C20 C15 C16 C17 -0.9(13)
C14 C15 C16 C17 179.8(9)
C20 C15 C16 C11 -176.5(9)
C14 C15 C16 C11 4.2(13)
C12 C11 C16 C17 176.7(9)
C1 C11 C16 C17 -4.8(14)
C12 C11 C16 C15 -7.8(13)
C1 C11 C16 C15 170.8(9)
C15 C16 C17 C18 0.2(15)
C11 C16 C17 C18 175.7(10)
C16 C17 C18 C19 -1.0(18)
C17 C18 C19 C20 3(2)
C18 C19 C20 C15 -3.3(19)
C16 C15 C20 C19 2.5(15)
C14 C15 C20 C19 -178.3(10)
C2 N1 C21 C22 -166.2(8)
Y1 N1 C21 C22 -18.4(11)
C25 N3 C22 C21 -177.5(8)
Y1 N3 C22 C21 18.2(10)
C25 N3 C22 C23 -2.1(11)
Y1 N3 C22 C23 -166.4(6)
N1 C21 C22 N3 0.2(13)
N1 C21 C22 C23 -174.0(9)
N3 C22 C23 C24 2.4(11)
C21 C22 C23 C24 177.1(9)
C22 C23 C24 C25 -1.7(11)
C22 N3 C25 C24 1.0(11)
Y1 N3 C25 C24 159.1(8)
C23 C24 C25 N3 0.5(12)
C12 N2 C26 C27 -174.2(8)
Y1 N2 C26 C27 -15.6(12)
C30 N4 C27 C28 -4.5(11)
Y1 N4 C27 C28 -173.8(7)
C30 N4 C27 C26 -178.5(8)
Y1 N4 C27 C26 12.2(11)
N2 C26 C27 N4 2.5(14)
N2 C26 C27 C28 -170.6(10)
N4 C27 C28 C29 4.4(12)
C26 C27 C28 C29 177.5(10)
C27 C28 C29 C30 -2.2(11)
C28 C29 C30 N4 -0.3(12)
C27 N4 C30 C29 2.8(10)
Y1 N4 C30 C29 168.0(7)
C31 O1 C32 C33 -86.0(10)
Y1 O1 C32 C33 54.9(9)
O1 C32 C33 O2 -50.9(10)
C34 O2 C33 C32 -175.4(8)
Y1 O2 C33 C32 25.1(10)
C40 C35 C36 N5 -170.5(9)
C45 C35 C36 N5 12.3(14)
C40 C35 C36 C37 0.7(14)
C45 C35 C36 C37 -176.5(7)
C55 N5 C36 C35 -117.7(11)
Y2 N5 C36 C35 70.5(12)
C55 N5 C36 C37 70.9(10)
Y2 N5 C36 C37 -100.9(8)
C35 C36 C37 C38 3.4(13)
N5 C36 C37 C38 175.6(8)
C36 C37 C38 C39 -4.0(14)
C37 C38 C39 C40 0.9(14)
C37 C38 C39 C44 -176.7(9)
C36 C35 C40 C41 179.6(9)
C45 C35 C40 C41 -3.4(15)
C36 C35 C40 C39 -3.9(15)
C45 C35 C40 C39 173.1(9)
C38 C39 C40 C35 3.2(14)
C44 C39 C40 C35 -179.2(9)
C38 C39 C40 C41 179.8(9)
C44 C39 C40 C41 -2.6(14)
C35 C40 C41 C42 -177.7(10)
C39 C40 C41 C42 5.7(15)
C40 C41 C42 C43 -7.1(16)
C41 C42 C43 C44 5.0(18)
C42 C43 C44 C39 -2.1(18)
C40 C39 C44 C43 0.9(16)
C38 C39 C44 C43 178.5(11)
C40 C35 C45 C46 110.7(10)
C36 C35 C45 C46 -72.0(12)
C40 C35 C45 C50 -64.1(13)
C36 C35 C45 C50 113.1(9)
C50 C45 C46 C47 0.4(13)
C35 C45 C46 C47 -174.4(9)
C50 C45 C46 N6 -176.3(8)
C35 C45 C46 N6 8.9(13)
C60' N6 C46 C45 -72.1(12)
C60 N6 C46 C45 -114.2(15)
Y2 N6 C46 C45 82.5(9)
C60' N6 C46 C47 111.1(11)
C60 N6 C46 C47 69.0(16)
Y2 N6 C46 C47 -94.3(9)
C45 C46 C47 C48 5.3(14)
N6 C46 C47 C48 -177.9(9)
C46 C47 C48 C49 -5.3(15)
C47 C48 C49 C54 -178.3(9)
C47 C48 C49 C50 -0.1(14)
C46 C45 C50 C51 176.0(8)
C35 C45 C50 C51 -9.2(13)
C46 C45 C50 C49 -5.8(12)
C35 C45 C50 C49 169.1(8)
C48 C49 C50 C51 -176.0(8)
C54 C49 C50 C51 2.3(12)
C48 C49 C50 C45 5.7(12)
C54 C49 C50 C45 -176.0(8)
C45 C50 C51 C52 180.0(8)
C49 C50 C51 C52 1.7(13)
C50 C51 C52 C53 -2.6(14)
C51 C52 C53 C54 -0.8(15)
C52 C53 C54 C49 5.0(15)
C48 C49 C54 C53 172.5(9)
C50 C49 C54 C53 -5.7(13)
C36 N5 C55 C56 -175.5(8)
Y2 N5 C55 C56 -2.8(10)
C59 N7 C56 C57 -5.7(11)
Y2 N7 C56 C57 -176.3(7)
C59 N7 C56 C55 -177.1(8)
Y2 N7 C56 C55 12.3(11)
N5 C55 C56 N7 -6.1(13)
N5 C55 C56 C57 -175.7(10)
N7 C56 C57 C58 4.8(12)
C55 C56 C57 C58 175.0(10)
C56 C57 C58 C59 -1.9(12)
C56 N7 C59 C58 4.3(11)
Y2 N7 C59 C58 172.7(6)
C57 C58 C59 N7 -1.5(12)
C60' N6 C60 C61 82.4(17)
C46 N6 C60 C61 -178.5(7)
Y2 N6 C60 C61 -14.4(16)
N6 C60 C61 C62 -177.4(17)
N6 C60 C61 N8 2.5(17)
N8 C61 C62 C63 0.0
C60 C61 C62 C63 179.98(12)
C61 C62 C63 C64 0.0
C62 C63 C64 N8 0.0
C62 C61 N8 C64 0.0
C60 C61 N8 C64 -179.98(11)
C62 C61 N8 Y2 -169.1(17)
C60 C61 N8 Y2 10.9(17)
C63 C64 N8 C61 0.0
C63 C64 N8 Y2 165(2)
N7 Y2 N8 C61 178.1(14)
N6 Y2 N8 C61 -12.3(11)
O3 Y2 N8 C61 -139.5(13)
N8' Y2 N8 C61 -80(6)
O4 Y2 N8 C61 153.1(14)
N5 Y2 N8 C61 -70.6(14)
Cl2 Y2 N8 C61 68.4(13)
N7 Y2 N8 C64 13(3)
N6 Y2 N8 C64 -177.0(15)
O3 Y2 N8 C64 55.9(13)
N8' Y2 N8 C64 115(7)
O4 Y2 N8 C64 -11.5(12)
N5 Y2 N8 C64 124.8(12)
Cl2 Y2 N8 C64 -96.2(13)
C60 N6 C60' C61' -81.4(17)
C46 N6 C60' C61' 178.8(6)
Y2 N6 C60' C61' 22.4(10)
N6 C60' C61' C62' 175.3(10)
N6 C60' C61' N8' -4.6(10)
N8' C61' C62' C63' 0.0
C60' C61' C62' C63' -179.97(13)
C61' C62' C63' C64' 0.0
C62' C63' C64' N8' 0.0
C63' C64' N8' C61' 0.0
C63' C64' N8' Y2 -157.3(12)
C62' C61' N8' C64' 0.0
C60' C61' N8' C64' 179.97(14)
C62' C61' N8' Y2 165.6(7)
C60' C61' N8' Y2 -14.4(7)
N8 Y2 N8' C64' -75(6)
N7 Y2 N8' C64' 18.5(17)
N6 Y2 N8' C64' 174.3(9)
O3 Y2 N8' C64' 45.1(8)
O4 Y2 N8' C64' -22.3(8)
N5 Y2 N8' C64' 114.1(8)
Cl2 Y2 N8' C64' -107.0(7)
N8 Y2 N8' C61' 128(6)
N7 Y2 N8' C61' -138.9(10)
N6 Y2 N8' C61' 16.9(5)
O3 Y2 N8' C61' -112.3(6)
O4 Y2 N8' C61' -179.7(6)
N5 Y2 N8' C61' -43.3(7)
Cl2 Y2 N8' C61' 95.6(6)
C65 O3 C66 C67 -96.1(10)
Y2 O3 C66 C67 52.8(9)
C68 O4 C67 C66 -165.0(10)
Y2 O4 C67 C66 26.2(11)
O3 C66 C67 O4 -50.1(11)
C74 C69 C70 N9 -166.2(8)
C79 C69 C70 N9 15.4(13)
C74 C69 C70 C71 7.1(12)
C79 C69 C70 C71 -171.3(8)
C89 N9 C70 C69 -138.0(9)
Y3 N9 C70 C69 74.4(9)
C89 N9 C70 C71 49.0(12)
Y3 N9 C70 C71 -98.5(9)
C69 C70 C71 C72 -2.7(14)
N9 C70 C71 C72 170.6(9)
C70 C71 C72 C73 -2.6(16)
C71 C72 C73 C78 -170.2(10)
C71 C72 C73 C74 3.4(16)
C72 C73 C74 C75 -176.4(10)
C78 C73 C74 C75 -2.5(14)
C72 C73 C74 C69 0.9(14)
C78 C73 C74 C69 174.8(9)
C70 C69 C74 C75 170.8(9)
C79 C69 C74 C75 -10.7(13)
C70 C69 C74 C73 -6.3(13)
C79 C69 C74 C73 172.1(8)
C73 C74 C75 C76 0.2(15)
C69 C74 C75 C76 -176.9(9)
C74 C75 C76 C77 3.7(18)
C75 C76 C77 C78 -4.8(19)
C72 C73 C78 C77 175.1(11)
C74 C73 C78 C77 1.3(17)
C76 C77 C78 C73 2.1(18)
C70 C69 C79 C80 -74.0(12)
C74 C69 C79 C80 107.5(10)
C70 C69 C79 C84 106.3(10)
C74 C69 C79 C84 -72.2(11)
C84 C79 C80 C81 -0.2(15)
C69 C79 C80 C81 -180.0(9)
C84 C79 C80 N10 -176.2(8)
C69 C79 C80 N10 4.0(14)
C94 N10 C80 C81 71.8(13)
Y3 N10 C80 C81 -96.4(10)
C94 N10 C80 C79 -112.1(12)
Y3 N10 C80 C79 79.8(10)
C79 C80 C81 C82 0.6(15)
N10 C80 C81 C82 176.5(9)
C80 C81 C82 C83 -0.8(15)
C81 C82 C83 C88 -179.8(9)
C81 C82 C83 C84 0.6(14)
C88 C83 C84 C85 2.9(13)
C82 C83 C84 C85 -177.5(9)
C88 C83 C84 C79 -179.8(9)
C82 C83 C84 C79 -0.2(13)
C80 C79 C84 C85 177.1(9)
C69 C79 C84 C85 -3.1(13)
C80 C79 C84 C83 0.0(13)
C69 C79 C84 C83 179.7(8)
C83 C84 C85 C86 -2.8(14)
C79 C84 C85 C86 179.9(9)
C84 C85 C86 C87 0.2(16)
C85 C86 C87 C88 2.5(16)
C86 C87 C88 C83 -2.5(16)
C84 C83 C88 C87 -0.3(15)
C82 C83 C88 C87 -179.9(10)
C70 N9 C89 C90 -166.8(8)
Y3 N9 C89 C90 -17.1(10)
C93 N11 C90 C89 178.3(8)
Y3 N11 C90 C89 7.2(10)
C93 N11 C90 C91 -1.8(10)
Y3 N11 C90 C91 -172.9(6)
N9 C89 C90 N11 7.3(13)
N9 C89 C90 C91 -172.6(9)
N11 C90 C91 C92 -0.8(10)
C89 C90 C91 C92 179.1(9)
C90 C91 C92 C93 3.0(11)
C90 N11 C93 C92 3.8(10)
Y3 N11 C93 C92 172.4(6)
C91 C92 C93 N11 -4.3(11)
C80 N10 C94 C95 175.8(11)
Y3 N10 C94 C95 -14.7(16)
C98 N12 C95 C96 10.3(16)
Y3 N12 C95 C96 -165.5(11)
C98 N12 C95 C94 179.4(11)
Y3 N12 C95 C94 3.5(15)
N10 C94 C95 N12 8(2)
N10 C94 C95 C96 174.3(16)
N12 C95 C96 C97 -13.1(19)
C94 C95 C96 C97 -179.8(15)
C95 C96 C97 C98 10.1(18)
C95 N12 C98 C97 -3.4(14)
Y3 N12 C98 C97 170.9(9)
C96 C97 C98 N12 -4.4(16)
C99 O5 C100 C101 -90.2(10)
Y3 O5 C100 C101 62.7(9)
C102 O6 C101 C100 -166.0(9)
Y3 O6 C101 C100 29.2(10)
O5 C100 C101 O6 -57.6(10)
C108 C103 C104 C105 7.8(15)
C113 C103 C104 C105 -170.5(8)
C108 C103 C104 N13 -168.6(8)
C113 C103 C104 N13 13.2(14)
C123 N13 C104 C103 -133.5(10)
Y4 N13 C104 C103 75.1(11)
C123 N13 C104 C105 50.0(12)
Y4 N13 C104 C105 -101.4(8)
C103 C104 C105 C106 -3.9(15)
N13 C104 C105 C106 172.6(8)
C104 C105 C106 C107 -4.0(14)
C105 C106 C107 C112 -174.1(9)
C105 C106 C107 C108 7.7(14)
C104 C103 C108 C109 169.7(9)
C113 C103 C108 C109 -12.0(13)
C104 C103 C108 C107 -3.7(14)
C113 C103 C108 C107 174.6(7)
C106 C107 C108 C103 -3.9(12)
C112 C107 C108 C103 177.7(8)
C106 C107 C108 C109 -177.7(8)
C112 C107 C108 C109 4.0(12)
C103 C108 C109 C110 -177.9(9)
C107 C108 C109 C110 -4.6(13)
C108 C109 C110 C111 2.0(15)
C109 C110 C111 C112 1.3(16)
C110 C111 C112 C107 -1.9(16)
C106 C107 C112 C111 -179.0(10)
C108 C107 C112 C111 -0.8(14)
C104 C103 C113 C114 -73.3(13)
C108 C103 C113 C114 108.4(10)
C104 C103 C113 C118 108.2(11)
C108 C103 C113 C118 -70.1(12)
C118 C113 C114 N14 -177.5(8)
C103 C113 C114 N14 3.9(14)
C118 C113 C114 C115 1.8(14)
C103 C113 C114 C115 -176.8(8)
C128 N14 C114 C113 -122.3(10)
Y4 N14 C114 C113 76.4(11)
C128 N14 C114 C115 58.4(12)
Y4 N14 C114 C115 -102.9(9)
C113 C114 C115 C116 0.0(15)
N14 C114 C115 C116 179.4(10)
C114 C115 C116 C117 -4.1(17)
C115 C116 C117 C118 6.1(16)
C115 C116 C117 C122 -178.1(10)
C114 C113 C118 C117 0.4(14)
C103 C113 C118 C117 178.9(9)
C114 C113 C118 C119 178.0(8)
C103 C113 C118 C119 -3.4(14)
C116 C117 C118 C113 -4.2(14)
C122 C117 C118 C113 179.7(9)
C116 C117 C118 C119 178.1(9)
C122 C117 C118 C119 1.9(13)
C113 C118 C119 C120 178.8(10)
C117 C118 C119 C120 -3.4(15)
C118 C119 C120 C121 1.0(18)
C119 C120 C121 C122 3(2)
C120 C121 C122 C117 -4.7(19)
C118 C117 C122 C121 2.0(16)
C116 C117 C122 C121 -173.8(11)
C104 N13 C123 C124 -170.4(8)
Y4 N13 C123 C124 -17.7(10)
C127 N15 C124 C125 5.4(11)
Y4 N15 C124 C125 -163.8(7)
C127 N15 C124 C123 -179.8(8)
Y4 N15 C124 C123 11.0(12)
N13 C123 C124 N15 5.1(13)
N13 C123 C124 C125 178.8(10)
N15 C124 C125 C126 -5.8(12)
C123 C124 C125 C126 180.0(10)
C124 C125 C126 C127 3.8(12)
C125 C126 C127 N15 -0.6(11)
C124 N15 C127 C126 -2.9(10)
Y4 N15 C127 C126 163.4(7)
C114 N14 C128 C129 178.1(9)
Y4 N14 C128 C129 -18.7(11)
N14 C128 C129 C130 178.2(10)
N14 C128 C129 N16 3.1(15)
C132 N16 C129 C128 179.6(9)
Y4 N16 C129 C128 14.0(11)
C132 N16 C129 C130 3.5(11)
Y4 N16 C129 C130 -162.1(6)
C128 C129 C130 C131 -178.9(10)
N16 C129 C130 C131 -3.2(11)
C129 C130 C131 C132 1.7(11)
C129 N16 C132 C131 -2.5(11)
Y4 N16 C132 C131 155.4(8)
C130 C131 C132 N16 0.5(12)
C133 O7 C134 C135 -83.4(12)
Y4 O7 C134 C135 55.9(11)
O7 C134 C135 O8 -47.6(13)
C136 O8 C135 C134 -172.7(10)
Y4 O8 C135 C134 19.7(11)
